data_7030566
loop_
_publ_author_name
'Li, Qiang'
'Wang, Longsheng'
'Yin, Panchao'
'Wei, Yongge'
'Hao, Jian'
'Zhu, Yulin'
'Zhu, Li'
'Yuan, Gu'

_publ_section_title
;
 Convenient syntheses and structural characterizations of
 mono-substituted alkylimido hexamolybdates: [Mo6O18(NR)]2&#x2212; (R =
 Me, Et, n-Pr, i-Pr, n-Bu, t-Bu, Cy, Hex, Ode)
;
_journal_coden_ASTM DTARAF
_journal_issue 7
_journal_name_full 'Dalton Transactions'
_journal_page_first 1172
_journal_page_last 1179
_journal_paper_doi 10.1039/b813924e
_journal_year 2009
_chemical_formula_sum 'C76 H170 Mo12 N6 O36'
_chemical_formula_weight 2895.46
_space_group_IT_number 2
_symmetry_cell_setting triclinic
_symmetry_space_group_name_Hall '-P 1'
_symmetry_space_group_name_H-M 'P -1'
_atom_sites_solution_hydrogens geom
_atom_sites_solution_primary direct
_atom_sites_solution_secondary difmap
_audit_creation_method SHELXL-97
_cell_angle_alpha 87.21(3)
_cell_angle_beta 66.99(3)
_cell_angle_gamma 88.72(3)
_cell_formula_units_Z 2
_cell_length_a 17.486(4)
_cell_length_b 17.636(4)
_cell_length_c 20.083(4)
_cell_measurement_reflns_used 42125
_cell_measurement_temperature 296(2)
_cell_measurement_theta_max 27.0
_cell_measurement_theta_min 3.01
_cell_volume 5694(3)
_computing_cell_refinement 'Rigaku RAPID AUTO Ver2.30'
_computing_data_collection 'Rigaku RAPID AUTO Ver2.30'
_computing_data_reduction 'Rigaku RAPID AUTO Ver2.30'
_computing_molecular_graphics 'Bruker SHELXTL'
_computing_publication_material 'Bruker SHELXTL'
_computing_structure_refinement 'SHELXL-97 (Sheldrick, 1997)'
_computing_structure_solution 'SHELXS-97 (Sheldrick, 1990)'
_diffrn_ambient_temperature 296(2)
_diffrn_detector_area_resol_mean '100x100 micron'
_diffrn_measured_fraction_theta_full 0.949
_diffrn_measured_fraction_theta_max 0.949
_diffrn_measurement_device_type 'Rigaku RAXIS-RAPID'
_diffrn_measurement_method Oscillation
_diffrn_radiation_monochromator graphite
_diffrn_radiation_source 'fine-focus sealed tube'
_diffrn_radiation_type MoK\a
_diffrn_radiation_wavelength 0.71073
_diffrn_reflns_av_R_equivalents 0.0226
_diffrn_reflns_av_sigmaI/netI 0.0287
_diffrn_reflns_limit_h_max 20
_diffrn_reflns_limit_h_min -20
_diffrn_reflns_limit_k_max 20
_diffrn_reflns_limit_k_min -20
_diffrn_reflns_limit_l_max 23
_diffrn_reflns_limit_l_min -23
_diffrn_reflns_number 42626
_diffrn_reflns_theta_full 25.00
_diffrn_reflns_theta_max 25.00
_diffrn_reflns_theta_min 3.01
_exptl_absorpt_coefficient_mu 1.344
_exptl_absorpt_correction_T_max 0.6886
_exptl_absorpt_correction_T_min 0.5530
_exptl_absorpt_correction_type multi-scan
_exptl_crystal_colour organge
_exptl_crystal_density_diffrn 1.689
_exptl_crystal_density_method 'not measured'
_exptl_crystal_description block
_exptl_crystal_F_000 2920
_exptl_crystal_size_max 0.50
_exptl_crystal_size_mid 0.40
_exptl_crystal_size_min 0.30
_refine_diff_density_max 1.508
_refine_diff_density_min -1.341
_refine_diff_density_rms 0.076
_refine_ls_extinction_method none
_refine_ls_goodness_of_fit_ref 1.056
_refine_ls_hydrogen_treatment constr
_refine_ls_matrix_type full
_refine_ls_number_parameters 1273
_refine_ls_number_reflns 19000
_refine_ls_number_restraints 1175
_refine_ls_restrained_S_all 1.103
_refine_ls_R_factor_all 0.0487
_refine_ls_R_factor_gt 0.0378
_refine_ls_shift/su_max 0.000
_refine_ls_shift/su_mean 0.000
_refine_ls_structure_factor_coef Fsqd
_refine_ls_weighting_details 'calc w=1/[\s^2^(Fo^2^)+(0.0570P)^2^+4.5255P] where P=(Fo^2^+2Fc^2^)/3'
_refine_ls_weighting_scheme calc
_refine_ls_wR_factor_gt 0.1021
_refine_ls_wR_factor_ref 0.1077
_reflns_number_gt 15220
_reflns_number_total 19000
_reflns_threshold_expression >2sigma(I)
_cod_duplicate_entry 7000465
_cod_data_source_file b813924e.txt
_cod_data_source_block compound-8
_cod_original_cell_volume 5694(2)
_cod_original_sg_symbol_H-M P-1
_cod_database_code 7030566

loop_
_symmetry_equiv_pos_as_xyz
'x, y, z'
'-x, -y, -z'

loop_
_atom_site_label
_atom_site_type_symbol
_atom_site_fract_x
_atom_site_fract_y
_atom_site_fract_z
_atom_site_U_iso_or_equiv
_atom_site_adp_type
_atom_site_occupancy
_atom_site_symmetry_multiplicity
_atom_site_calc_flag
_atom_site_refinement_flags
_atom_site_disorder_assembly
_atom_site_disorder_group
Mo1A Mo 0.69597(3) 0.15331(2) 0.12861(2) 0.05943(12) Uani 1 1 d . B .
Mo1 Mo 0.08987(3) 0.62844(3) 0.39062(2) 0.05713(11) Uani 1 1 d . A .
Mo2A Mo 0.84990(2) 0.13254(2) 0.18052(2) 0.05260(11) Uani 1 1 d . . .
Mo2 Mo 0.28979(3) 0.61889(3) 0.33852(3) 0.06214(13) Uani 1 1 d . . .
Mo3A Mo 0.71023(3) -0.00256(2) 0.21518(2) 0.05352(11) Uani 1 1 d . . .
Mo3 Mo 0.18941(3) 0.49321(2) 0.28779(2) 0.05104(11) Uani 1 1 d . . .
Mo4A Mo 0.70013(3) 0.25528(2) 0.25714(3) 0.05386(11) Uani 1 1 d . . .
Mo4 Mo 0.20361(3) 0.75745(2) 0.27571(3) 0.05869(12) Uani 1 1 d . . .
Mo5 Mo 0.10262(3) 0.63159(2) 0.22529(2) 0.05137(11) Uani 1 1 d . . .
Mo5A Mo 0.56070(3) 0.12043(2) 0.29252(3) 0.05879(12) Uani 1 1 d . . .
Mo6A Mo 0.71503(3) 0.09807(2) 0.34682(2) 0.05431(11) Uani 1 1 d . . .
Mo6 Mo 0.30644(3) 0.62176(3) 0.16929(3) 0.06158(12) Uani 1 1 d . . .
O1 O 0.19503(17) 0.62490(15) 0.28325(15) 0.0441(6) Uani 1 1 d . . .
O1A O 0.70533(17) 0.12688(14) 0.23472(15) 0.0426(6) Uani 1 1 d . . .
O2A O 0.9544(2) 0.1341(2) 0.1408(2) 0.0733(10) Uani 1 1 d . . .
O2 O 0.3589(3) 0.6130(2) 0.3778(3) 0.0968(14) Uani 1 1 d . . .
O3 O 0.1840(2) 0.39805(18) 0.2909(2) 0.0726(10) Uani 1 1 d . . .
O3A O 0.7110(3) -0.09646(18) 0.2048(2) 0.0744(10) Uani 1 1 d . . .
O4A O 0.6989(2) 0.34890(18) 0.2707(2) 0.0754(11) Uani 1 1 d . . .
O4 O 0.2116(3) 0.85232(19) 0.2685(3) 0.0858(12) Uani 1 1 d . . .
O5 O 0.0365(2) 0.6376(2) 0.1826(2) 0.0743(10) Uani 1 1 d . . .
O5A O 0.4568(2) 0.1169(2) 0.3354(3) 0.0848(12) Uani 1 1 d . . .
O6A O 0.7202(3) 0.0803(2) 0.42819(19) 0.0772(11) Uani 1 1 d . . .
O6 O 0.3863(3) 0.6178(3) 0.0884(2) 0.0990(14) Uani 1 1 d . . .
O7 O 0.1845(2) 0.6220(2) 0.41796(18) 0.0676(9) Uani 1 1 d . . .
O7A O 0.8157(2) 0.14866(19) 0.10150(17) 0.0608(8) Uani 1 1 d . . .
O8A O 0.6985(2) 0.04154(18) 0.13275(19) 0.0638(9) Uani 1 1 d . . .
O8 O 0.1010(2) 0.52023(17) 0.37452(18) 0.0589(8) Uani 1 1 d . . .
O9 O 0.1154(2) 0.73597(18) 0.36517(18) 0.0610(8) Uani 1 1 d . . .
O9A O 0.6962(2) 0.25357(17) 0.16364(19) 0.0609(8) Uani 1 1 d . . .
O10 O 0.03227(19) 0.63483(18) 0.32339(18) 0.0575(8) Uani 1 1 d . . .
O10A O 0.5784(2) 0.1452(2) 0.1954(2) 0.0669(9) Uani 1 1 d . . .
O11A O 0.8244(2) 0.02480(17) 0.17624(17) 0.0564(8) Uani 1 1 d . . .
O11 O 0.2648(2) 0.51239(18) 0.3323(2) 0.0649(9) Uani 1 1 d . . .
O12A O 0.81995(19) 0.23411(17) 0.20630(18) 0.0559(8) Uani 1 1 d . . .
O12 O 0.2787(2) 0.72603(19) 0.3233(2) 0.0673(9) Uani 1 1 d . . .
O13 O 0.1160(2) 0.52468(17) 0.23866(18) 0.0559(8) Uani 1 1 d . . .
O13A O 0.5912(2) 0.01811(17) 0.26805(19) 0.0614(8) Uani 1 1 d . . .
O14 O 0.1298(2) 0.73757(17) 0.22920(18) 0.0581(8) Uani 1 1 d . . .
O14A O 0.5865(2) 0.22783(18) 0.2983(2) 0.0629(9) Uani 1 1 d . . .
O15A O 0.8293(2) 0.10778(18) 0.27987(18) 0.0587(8) Uani 1 1 d . . .
O15 O 0.3599(2) 0.6149(2) 0.2375(2) 0.0706(10) Uani 1 1 d . . .
O16A O 0.7151(2) 0.00122(17) 0.31054(17) 0.0597(8) Uani 1 1 d . . .
O16 O 0.2787(2) 0.51659(18) 0.19655(19) 0.0641(9) Uani 1 1 d . . .
O17A O 0.7130(2) 0.20836(18) 0.33950(18) 0.0589(8) Uani 1 1 d . . .
O17 O 0.2926(2) 0.72709(19) 0.18800(19) 0.0652(9) Uani 1 1 d . . .
O18 O 0.2115(2) 0.62860(19) 0.14567(17) 0.0635(9) Uani 1 1 d . . .
O18A O 0.5985(2) 0.1035(2) 0.37085(18) 0.0640(9) Uani 1 1 d . . .
N1 N 0.0072(3) 0.6339(3) 0.4717(2) 0.0719(12) Uani 1 1 d DU . .
N1A N 0.6871(3) 0.1759(3) 0.0481(3) 0.0785(13) Uani 1 1 d DU . .
N2 N 0.4586(4) 0.8344(3) 0.3827(3) 0.1015(10) Uani 1 1 d DU . .
N3 N 0.4792(3) 0.5789(3) 0.8238(3) 0.0944(15) Uani 1 1 d U . .
N4 N 0.0826(3) 0.6137(2) 0.6980(3) 0.0753(12) Uani 1 1 d U . .
N5 N 0.0346(3) 0.8927(2) 0.1337(2) 0.0671(11) Uani 1 1 d U . .
C1 C -0.0646(12) 0.6451(11) 0.5372(8) 0.088(7) Uani 0.50 1 d PDU A 1
H1A H -0.0528 0.6259 0.5783 0.105 Uiso 0.50 1 calc PR A 1
H1B H -0.1108 0.6164 0.5362 0.105 Uiso 0.50 1 calc PR A 1
C2 C -0.0884(9) 0.7262(7) 0.5464(7) 0.088(3) Uani 0.50 1 d PDU A 1
H2A H -0.0414 0.7555 0.5450 0.106 Uiso 0.50 1 calc PR A 1
H2B H -0.1334 0.7322 0.5931 0.106 Uiso 0.50 1 calc PR A 1
C3 C -0.1157(15) 0.7559(10) 0.4863(12) 0.155(6) Uani 0.50 1 d PDU A 1
H3A H -0.1718 0.7383 0.4977 0.186 Uiso 0.50 1 calc PR A 1
H3B H -0.0800 0.7334 0.4415 0.186 Uiso 0.50 1 calc PR A 1
C4 C -0.1144(18) 0.8429(11) 0.473(2) 0.229(8) Uani 0.50 1 d PDU A 1
H4A H -0.1420 0.8527 0.4400 0.275 Uiso 0.50 1 calc PR A 1
H4B H -0.1507 0.8631 0.5189 0.275 Uiso 0.50 1 calc PR A 1
C5 C -0.0370(15) 0.8941(12) 0.4448(17) 0.229 Uani 0.50 1 d PDU A 1
H5A H -0.0092 0.8932 0.3925 0.275 Uiso 0.50 1 calc PR A 1
H5B H 0.0020 0.8785 0.4664 0.275 Uiso 0.50 1 calc PR A 1
C6 C -0.0737(17) 0.9746(12) 0.4691(15) 0.229 Uani 0.50 1 d PDU A 1
H6A H -0.0355 1.0024 0.4823 0.229 Uiso 0.50 1 calc PR A 1
H6B H -0.1257 0.9694 0.5099 0.229 Uiso 0.50 1 calc PR A 1
H6C H -0.0824 1.0015 0.4299 0.229 Uiso 0.50 1 calc PR A 1
C1' C -0.0661(9) 0.6441(9) 0.5362(7) 0.074(5) Uani 0.50 1 d PDU A 2
H1'1 H -0.0501 0.6601 0.5745 0.089 Uiso 0.50 1 calc PR A 2
H1'2 H -0.0950 0.5961 0.5519 0.089 Uiso 0.50 1 calc PR A 2
C2' C -0.1221(10) 0.7011(9) 0.5234(12) 0.125(5) Uani 0.50 1 d PDU A 2
H2'1 H -0.1718 0.7050 0.5672 0.151 Uiso 0.50 1 calc PR A 2
H2'2 H -0.1384 0.6845 0.4856 0.151 Uiso 0.50 1 calc PR A 2
C3' C -0.0815(14) 0.7794(10) 0.5012(18) 0.171(8) Uani 0.50 1 d PDU A 2
H3'1 H -0.0507 0.7867 0.5314 0.205 Uiso 0.50 1 calc PR A 2
H3'2 H -0.0408 0.7760 0.4521 0.205 Uiso 0.50 1 calc PR A 2
C4' C -0.1293(19) 0.8508(13) 0.503(2) 0.235(12) Uani 0.50 1 d PDU A 2
H4'1 H -0.1790 0.8382 0.4954 0.282 Uiso 0.50 1 calc PR A 2
H4'2 H -0.1470 0.8703 0.5509 0.282 Uiso 0.50 1 calc PR A 2
C5' C -0.0856(17) 0.9124(15) 0.449(2) 0.271(12) Uani 0.50 1 d PDU A 2
H5'1 H -0.0416 0.8903 0.4087 0.325 Uiso 0.50 1 calc PR A 2
H5'2 H -0.0601 0.9459 0.4717 0.325 Uiso 0.50 1 calc PR A 2
C6' C -0.142(2) 0.959(2) 0.4218(18) 0.32(2) Uani 0.50 1 d PDU A 2
H6'1 H -0.1086 0.9848 0.3768 0.316 Uiso 0.50 1 calc PR A 2
H6'2 H -0.1716 0.9954 0.4567 0.316 Uiso 0.50 1 calc PR A 2
H6'3 H -0.1803 0.9260 0.4143 0.316 Uiso 0.50 1 calc PR A 2
C1A C 0.664(2) 0.1963(12) -0.0126(13) 0.124(7) Uani 0.50 1 d PDU B 1
H1A1 H 0.6073 0.2152 0.0063 0.149 Uiso 0.50 1 calc PR B 1
H1A2 H 0.6994 0.2374 -0.0411 0.149 Uiso 0.50 1 calc PR B 1
C2A C 0.6697(19) 0.1350(14) -0.0600(12) 0.176(7) Uani 0.50 1 d PDU B 1
H2A1 H 0.7275 0.1201 -0.0832 0.211 Uiso 0.50 1 calc PR B 1
H2A2 H 0.6520 0.1542 -0.0978 0.211 Uiso 0.50 1 calc PR B 1
C3A C 0.619(2) 0.0641(13) -0.0234(14) 0.216(9) Uani 0.50 1 d PDU B 1
H3A1 H 0.5609 0.0789 0.0017 0.259 Uiso 0.50 1 calc PR B 1
H3A2 H 0.6382 0.0428 0.0126 0.259 Uiso 0.50 1 calc PR B 1
C4A C 0.623(4) 0.0026(17) -0.077(2) 0.277(11) Uani 0.50 1 d PDU B 1
H4A1 H 0.5914 0.0236 -0.1033 0.333 Uiso 0.50 1 calc PR B 1
H4A2 H 0.6809 0.0040 -0.1109 0.333 Uiso 0.50 1 calc PR B 1
C5A C 0.603(4) -0.0784(17) -0.0669(19) 0.333(15) Uani 0.50 1 d PDU B 1
H5A1 H 0.5434 -0.0844 -0.0397 0.333 Uiso 0.50 1 calc PR B 1
H5A2 H 0.6313 -0.1038 -0.0393 0.333 Uiso 0.50 1 calc PR B 1
C6A C 0.628(3) -0.115(2) -0.141(2) 0.314(19) Uani 0.50 1 d PDU B 1
H6A1 H 0.6410 -0.1680 -0.1355 0.314 Uiso 0.50 1 calc PR B 1
H6A2 H 0.6757 -0.0900 -0.1756 0.314 Uiso 0.50 1 calc PR B 1
H6A3 H 0.5827 -0.1114 -0.1563 0.314 Uiso 0.50 1 calc PR B 1
C1A' C 0.6782(17) 0.1995(11) -0.0190(11) 0.094(5) Uani 0.50 1 d PDU B 2
H1A3 H 0.7315 0.1963 -0.0592 0.112 Uiso 0.50 1 calc PR B 2
H1A4 H 0.6594 0.2519 -0.0165 0.112 Uiso 0.50 1 calc PR B 2
C2A' C 0.6174(12) 0.1504(11) -0.0310(13) 0.142(6) Uani 0.50 1 d PDU B 2
H2A3 H 0.5952 0.1762 -0.0633 0.170 Uiso 0.50 1 calc PR B 2
H2A4 H 0.5718 0.1377 0.0145 0.170 Uiso 0.50 1 calc PR B 2
C3A' C 0.6658(18) 0.0765(14) -0.0657(17) 0.220(9) Uani 0.50 1 d PDU B 2
H3A3 H 0.7212 0.0918 -0.0984 0.264 Uiso 0.50 1 calc PR B 2
H3A4 H 0.6719 0.0451 -0.0270 0.264 Uiso 0.50 1 calc PR B 2
C4A' C 0.631(3) 0.0258(17) -0.107(2) 0.285(13) Uani 0.50 1 d PDU B 2
H4A3 H 0.5713 0.0294 -0.0842 0.343 Uiso 0.50 1 calc PR B 2
H4A4 H 0.6471 0.0495 -0.1554 0.343 Uiso 0.50 1 calc PR B 2
C5A' C 0.652(2) -0.0567(18) -0.118(2) 0.302(13) Uani 0.50 1 d PDU B 2
H5A3 H 0.6649 -0.0778 -0.0779 0.362 Uiso 0.50 1 calc PR B 2
H5A4 H 0.6997 -0.0629 -0.1623 0.362 Uiso 0.50 1 calc PR B 2
C6A' C 0.577(3) -0.099(3) -0.121(3) 0.36(2) Uani 0.50 1 d PDU B 2
H6A4 H 0.5913 -0.1519 -0.1293 0.362 Uiso 0.50 1 calc PR B 2
H6A5 H 0.5627 -0.0773 -0.1589 0.362 Uiso 0.50 1 calc PR B 2
H6A6 H 0.5302 -0.0956 -0.0752 0.362 Uiso 0.50 1 calc PR B 2
C111 C 0.4947(5) 0.8866(5) 0.4243(5) 0.051(2) Uani 0.50 1 d PDU C 1
H11D H 0.4962 0.9386 0.4056 0.061 Uiso 0.50 1 calc PR C 1
H11E H 0.4580 0.8851 0.4751 0.061 Uiso 0.50 1 calc PR C 1
C112 C 0.5813(7) 0.8630(9) 0.4172(6) 0.075(3) Uani 0.50 1 d PDU C 1
H11F H 0.5838 0.8080 0.4198 0.090 Uiso 0.50 1 calc PR C 1
H11G H 0.6204 0.8800 0.3697 0.090 Uiso 0.50 1 calc PR C 1
C113 C 0.6081(13) 0.8914(7) 0.4709(12) 0.108(5) Uani 0.50 1 d PDU C 1
H11H H 0.5635 0.9148 0.5103 0.129 Uiso 0.50 1 calc PR C 1
H11I H 0.6549 0.9257 0.4502 0.129 Uiso 0.50 1 calc PR C 1
C114 C 0.6326(6) 0.8129(6) 0.4926(6) 0.077 Uani 0.50 1 d PDU C 1
H11A H 0.6576 0.8183 0.5269 0.115 Uiso 0.50 1 calc PR C 1
H11B H 0.6715 0.7895 0.4504 0.115 Uiso 0.50 1 calc PR C 1
H11C H 0.5839 0.7818 0.5140 0.115 Uiso 0.50 1 calc PR C 1
C121 C 0.4555(10) 0.7521(7) 0.4160(6) 0.1015(10) Uani 0.50 1 d PDU C 1
H12D H 0.4300 0.7191 0.3933 0.122 Uiso 0.50 1 calc PR C 1
H12E H 0.5119 0.7343 0.4044 0.122 Uiso 0.50 1 calc PR C 1
C122 C 0.4071(7) 0.7445(6) 0.4993(6) 0.071(3) Uani 0.50 1 d PDU C 1
H12F H 0.4280 0.7811 0.5226 0.085 Uiso 0.50 1 calc PR C 1
H12G H 0.3486 0.7552 0.5113 0.085 Uiso 0.50 1 calc PR C 1
C123 C 0.4172(8) 0.6662(6) 0.5261(7) 0.082(3) Uani 0.50 1 d PDU C 1
H12H H 0.4124 0.6304 0.4928 0.099 Uiso 0.50 1 calc PR C 1
H12I H 0.3719 0.6563 0.5726 0.099 Uiso 0.50 1 calc PR C 1
C124 C 0.4976(9) 0.6517(9) 0.5347(9) 0.116(5) Uani 0.50 1 d PDU C 1
H12A H 0.4959 0.6027 0.5584 0.174 Uiso 0.50 1 calc PR C 1
H12B H 0.5062 0.6901 0.5633 0.174 Uiso 0.50 1 calc PR C 1
H12C H 0.5424 0.6528 0.4879 0.174 Uiso 0.50 1 calc PR C 1
C131 C 0.3712(6) 0.8603(6) 0.3962(7) 0.0830(17) Uani 0.50 1 d PDU C 1
H13D H 0.3406 0.8660 0.4477 0.100 Uiso 0.50 1 calc PR C 1
H13E H 0.3435 0.8219 0.3808 0.100 Uiso 0.50 1 calc PR C 1
C132 C 0.3699(7) 0.9351(6) 0.3560(8) 0.0830(17) Uani 0.50 1 d PDU C 1
H13F H 0.3962 0.9743 0.3718 0.100 Uiso 0.50 1 calc PR C 1
H13G H 0.4001 0.9301 0.3044 0.100 Uiso 0.50 1 calc PR C 1
C133 C 0.2806(7) 0.9558(6) 0.3720(8) 0.0830(17) Uani 0.50 1 d PDU C 1
H13H H 0.2501 0.9613 0.4235 0.100 Uiso 0.50 1 calc PR C 1
H13I H 0.2541 0.9171 0.3558 0.100 Uiso 0.50 1 calc PR C 1
C134 C 0.2836(8) 1.0312(6) 0.3304(7) 0.0830(17) Uani 0.50 1 d PDU C 1
H13A H 0.2285 1.0519 0.3448 0.125 Uiso 0.50 1 calc PR C 1
H13B H 0.3059 1.0230 0.2794 0.125 Uiso 0.50 1 calc PR C 1
H13C H 0.3184 1.0661 0.3408 0.125 Uiso 0.50 1 calc PR C 1
C141 C 0.5190(8) 0.8346(9) 0.3041(5) 0.097(2) Uani 0.50 1 d PDU C 1
H14D H 0.5720 0.8139 0.3013 0.116 Uiso 0.50 1 calc PR C 1
H14E H 0.5280 0.8864 0.2841 0.116 Uiso 0.50 1 calc PR C 1
C142 C 0.4852(9) 0.7873(9) 0.2596(6) 0.097(2) Uani 0.50 1 d PDU C 1
H14F H 0.4888 0.7344 0.2738 0.116 Uiso 0.50 1 calc PR C 1
H14G H 0.4266 0.7993 0.2748 0.116 Uiso 0.50 1 calc PR C 1
C143 C 0.5201(10) 0.7928(8) 0.1832(6) 0.097(2) Uani 0.50 1 d PDU C 1
H14H H 0.4814 0.7679 0.1676 0.116 Uiso 0.50 1 calc PR C 1
H14I H 0.5698 0.7615 0.1682 0.116 Uiso 0.50 1 calc PR C 1
C144 C 0.5434(9) 0.8633(7) 0.1398(6) 0.097(2) Uani 0.50 1 d PDU C 1
H14A H 0.5831 0.8528 0.0923 0.145 Uiso 0.50 1 calc PR C 1
H14B H 0.5675 0.8970 0.1623 0.145 Uiso 0.50 1 calc PR C 1
H14C H 0.4949 0.8866 0.1363 0.145 Uiso 0.50 1 calc PR C 1
C211 C 0.4806(5) 0.5057(4) 0.7859(5) 0.122(3) Uani 1 1 d U . .
H21D H 0.4599 0.4649 0.8225 0.146 Uiso 1 1 calc R . .
H21E H 0.5380 0.4937 0.7561 0.146 Uiso 1 1 calc R . .
C212 C 0.4302(7) 0.5067(6) 0.7381(6) 0.155(4) Uani 1 1 d U . .
H21F H 0.3745 0.5253 0.7652 0.186 Uiso 1 1 calc R . .
H21G H 0.4561 0.5410 0.6963 0.186 Uiso 1 1 calc R . .
C213 C 0.4254(8) 0.4280(8) 0.7131(9) 0.212(6) Uani 1 1 d U . .
H21H H 0.4811 0.4086 0.6875 0.254 Uiso 1 1 calc R . .
H21I H 0.3976 0.3942 0.7548 0.254 Uiso 1 1 calc R . .
C214 C 0.3805(10) 0.4294(10) 0.6656(10) 0.296(11) Uani 1 1 d U . .
H21A H 0.3800 0.3793 0.6490 0.296 Uiso 1 1 calc R . .
H21B H 0.4073 0.4637 0.6248 0.296 Uiso 1 1 calc R . .
H21C H 0.3245 0.4460 0.6917 0.296 Uiso 1 1 calc R . .
C221 C 0.5142(5) 0.6454(4) 0.7695(4) 0.108(2) Uani 1 1 d U . .
H22D H 0.4775 0.6557 0.7443 0.130 Uiso 1 1 calc R . .
H22E H 0.5143 0.6900 0.7959 0.130 Uiso 1 1 calc R . .
C222 C 0.5999(6) 0.6331(5) 0.7149(5) 0.146(4) Uani 1 1 d U . .
H22F H 0.5997 0.5905 0.6862 0.176 Uiso 1 1 calc R . .
H22G H 0.6365 0.6203 0.7397 0.176 Uiso 1 1 calc R . .
C223 C 0.6332(7) 0.7022(6) 0.6652(7) 0.168(5) Uani 1 1 d U . .
H22H H 0.6776 0.6880 0.6205 0.202 Uiso 1 1 calc R . .
H22I H 0.5894 0.7269 0.6537 0.202 Uiso 1 1 calc R . .
C224 C 0.6643(9) 0.7527(7) 0.7042(8) 0.211(6) Uani 1 1 d U . .
H22A H 0.6859 0.7979 0.6748 0.316 Uiso 1 1 calc R . .
H22B H 0.7076 0.7275 0.7150 0.316 Uiso 1 1 calc R . .
H22C H 0.6198 0.7659 0.7485 0.316 Uiso 1 1 calc R . .
C231 C 0.5317(5) 0.5642(4) 0.8676(4) 0.109(2) Uani 1 1 d U . .
H23D H 0.5083 0.5215 0.9013 0.131 Uiso 1 1 calc R . .
H23E H 0.5870 0.5494 0.8349 0.131 Uiso 1 1 calc R . .
C232 C 0.5401(5) 0.6296(5) 0.9099(4) 0.116(2) Uani 1 1 d U . .
H23F H 0.4858 0.6440 0.9446 0.139 Uiso 1 1 calc R . .
H23G H 0.5637 0.6731 0.8773 0.139 Uiso 1 1 calc R . .
C233 C 0.5958(6) 0.6058(7) 0.9491(6) 0.155(4) Uani 1 1 d U . .
H23H H 0.5728 0.5608 0.9795 0.186 Uiso 1 1 calc R . .
H23I H 0.6501 0.5925 0.9136 0.186 Uiso 1 1 calc R . .
C234 C 0.6059(8) 0.6644(8) 0.9939(7) 0.199(5) Uani 1 1 d U . .
H23A H 0.6416 0.6458 1.0172 0.298 Uiso 1 1 calc R . .
H23B H 0.5526 0.6771 1.0299 0.298 Uiso 1 1 calc R . .
H23C H 0.6301 0.7087 0.9640 0.298 Uiso 1 1 calc R . .
C241 C 0.3909(4) 0.6003(4) 0.8723(4) 0.0931(19) Uani 1 1 d U . .
H24D H 0.3930 0.6469 0.8953 0.112 Uiso 1 1 calc R . .
H24E H 0.3602 0.6114 0.8418 0.112 Uiso 1 1 calc R . .
C242 C 0.3425(5) 0.5425(4) 0.9305(4) 0.106(2) Uani 1 1 d U . .
H24F H 0.3701 0.5337 0.9638 0.127 Uiso 1 1 calc R . .
H24G H 0.3415 0.4949 0.9087 0.127 Uiso 1 1 calc R . .
C243 C 0.2542(4) 0.5689(5) 0.9721(4) 0.101(2) Uani 1 1 d U . .
H24H H 0.2557 0.6143 0.9971 0.121 Uiso 1 1 calc R . .
H24I H 0.2289 0.5825 0.9379 0.121 Uiso 1 1 calc R . .
C244 C 0.2025(5) 0.5122(5) 1.0248(5) 0.118(3) Uani 1 1 d U . .
H24A H 0.1482 0.5331 1.0503 0.177 Uiso 1 1 calc R . .
H24B H 0.2274 0.4980 1.0587 0.177 Uiso 1 1 calc R . .
H24C H 0.1980 0.4683 1.0003 0.177 Uiso 1 1 calc R . .
C311 C 0.1289(4) 0.6847(3) 0.6580(4) 0.0867(17) Uani 1 1 d U . .
H31D H 0.1223 0.7226 0.6933 0.104 Uiso 1 1 calc R . .
H31E H 0.1876 0.6724 0.6358 0.104 Uiso 1 1 calc R . .
C312 C 0.1024(5) 0.7193(4) 0.6005(4) 0.107(2) Uani 1 1 d U . .
H31F H 0.1121 0.6831 0.5632 0.128 Uiso 1 1 calc R . .
H31G H 0.0433 0.7301 0.6216 0.128 Uiso 1 1 calc R . .
C313 C 0.1482(6) 0.7904(5) 0.5672(5) 0.130(3) Uani 1 1 d U . .
H31H H 0.1409 0.8246 0.6057 0.156 Uiso 1 1 calc R . .
H31I H 0.2070 0.7782 0.5451 0.156 Uiso 1 1 calc R . .
C314 C 0.1254(7) 0.8304(6) 0.5136(5) 0.161(4) Uani 1 1 d U . .
H31A H 0.1600 0.8744 0.4951 0.241 Uiso 1 1 calc R . .
H31B H 0.0683 0.8460 0.5353 0.241 Uiso 1 1 calc R . .
H31C H 0.1327 0.7977 0.4748 0.241 Uiso 1 1 calc R . .
C321 C 0.0880(4) 0.5526(3) 0.6454(4) 0.0824(16) Uani 1 1 d U . .
H32D H 0.0555 0.5093 0.6727 0.099 Uiso 1 1 calc R . .
H32E H 0.0626 0.5721 0.6129 0.099 Uiso 1 1 calc R . .
C322 C 0.1738(5) 0.5255(4) 0.6008(4) 0.105(2) Uani 1 1 d U . .
H32F H 0.2072 0.5685 0.5740 0.126 Uiso 1 1 calc R . .
H32G H 0.1990 0.5041 0.6329 0.126 Uiso 1 1 calc R . .
C323 C 0.1752(5) 0.4684(4) 0.5498(4) 0.111(2) Uani 1 1 d U . .
H32H H 0.1518 0.4904 0.5167 0.133 Uiso 1 1 calc R . .
H32I H 0.1402 0.4262 0.5765 0.133 Uiso 1 1 calc R . .
C324 C 0.2612(6) 0.4389(5) 0.5067(5) 0.139(3) Uani 1 1 d U . .
H32A H 0.2583 0.4023 0.4739 0.208 Uiso 1 1 calc R . .
H32B H 0.2840 0.4154 0.5390 0.208 Uiso 1 1 calc R . .
H32C H 0.2960 0.4803 0.4796 0.208 Uiso 1 1 calc R . .
C331 C 0.1229(4) 0.5867(4) 0.7495(4) 0.0865(17) Uani 1 1 d U . .
H33D H 0.1812 0.5766 0.7213 0.104 Uiso 1 1 calc R . .
H33E H 0.1202 0.6277 0.7809 0.104 Uiso 1 1 calc R . .
C332 C 0.0862(6) 0.5177(5) 0.7959(5) 0.124(3) Uani 1 1 d U . .
H33F H 0.0817 0.4775 0.7663 0.149 Uiso 1 1 calc R . .
H33G H 0.0310 0.5290 0.8310 0.149 Uiso 1 1 calc R . .
C333 C 0.1439(7) 0.4921(5) 0.8353(5) 0.147(4) Uani 1 1 d DU . .
H33H H 0.2000 0.4874 0.7992 0.177 Uiso 1 1 calc R . .
H33I H 0.1443 0.5320 0.8668 0.177 Uiso 1 1 calc R . .
C334 C 0.1220(10) 0.4205(7) 0.8787(8) 0.237(8) Uani 1 1 d DU . .
H33A H 0.1613 0.4100 0.9006 0.355 Uiso 1 1 calc R . .
H33B H 0.1231 0.3800 0.8481 0.355 Uiso 1 1 calc R . .
H33C H 0.0673 0.4246 0.9159 0.355 Uiso 1 1 calc R . .
C341 C -0.0087(4) 0.6316(3) 0.7389(4) 0.0846(17) Uani 1 1 d U . .
H34D H -0.0317 0.6494 0.7041 0.101 Uiso 1 1 calc R . .
H34E H -0.0370 0.5849 0.7619 0.101 Uiso 1 1 calc R . .
C342 C -0.0277(5) 0.6894(5) 0.7955(5) 0.122(3) Uani 1 1 d U . .
H34F H -0.0030 0.7377 0.7734 0.146 Uiso 1 1 calc R . .
H34G H -0.0050 0.6731 0.8309 0.146 Uiso 1 1 calc R . .
C343 C -0.1219(6) 0.6976(7) 0.8322(7) 0.175(5) Uani 1 1 d DU . .
H34H H -0.1432 0.7174 0.7969 0.210 Uiso 1 1 calc R . .
H34I H -0.1462 0.6479 0.8495 0.210 Uiso 1 1 calc R . .
C344 C -0.1478(9) 0.7483(10) 0.8934(8) 0.301(11) Uani 1 1 d DU . .
H34A H -0.2074 0.7502 0.9157 0.301 Uiso 1 1 calc R . .
H34B H -0.1267 0.7984 0.8762 0.301 Uiso 1 1 calc R . .
H34C H -0.1263 0.7294 0.9283 0.301 Uiso 1 1 calc R . .
C411 C -0.0574(4) 0.8763(3) 0.1753(3) 0.0756(15) Uani 1 1 d U . .
H41D H -0.0841 0.9215 0.2001 0.091 Uiso 1 1 calc R . .
H41E H -0.0818 0.8661 0.1408 0.091 Uiso 1 1 calc R . .
C412 C -0.0763(4) 0.8106(4) 0.2300(4) 0.0885(18) Uani 1 1 d U . .
H41F H -0.0468 0.7660 0.2061 0.106 Uiso 1 1 calc R . .
H41G H -0.0559 0.8222 0.2668 0.106 Uiso 1 1 calc R . .
C413 C -0.1665(5) 0.7932(5) 0.2654(5) 0.123(3) Uani 1 1 d U . .
H41H H -0.1873 0.7842 0.2282 0.148 Uiso 1 1 calc R . .
H41I H -0.1955 0.8372 0.2911 0.148 Uiso 1 1 calc R . .
C414 C -0.1867(6) 0.7255(5) 0.3177(5) 0.145(3) Uani 1 1 d U . .
H41A H -0.2458 0.7182 0.3391 0.217 Uiso 1 1 calc R . .
H41B H -0.1668 0.7338 0.3550 0.217 Uiso 1 1 calc R . .
H41C H -0.1604 0.6811 0.2925 0.217 Uiso 1 1 calc R . .
C421 C 0.0739(4) 0.9137(3) 0.1853(3) 0.0776(16) Uani 1 1 d U . .
H42D H 0.0674 0.8714 0.2199 0.093 Uiso 1 1 calc R . .
H42E H 0.1330 0.9210 0.1580 0.093 Uiso 1 1 calc R . .
C422 C 0.0387(5) 0.9838(4) 0.2263(4) 0.098(2) Uani 1 1 d U . .
H42F H -0.0157 0.9723 0.2634 0.118 Uiso 1 1 calc R . .
H42G H 0.0316 1.0228 0.1934 0.118 Uiso 1 1 calc R . .
C423 C 0.0932(6) 1.0143(5) 0.2615(5) 0.131(3) Uani 1 1 d U . .
H42H H 0.1488 1.0222 0.2249 0.157 Uiso 1 1 calc R . .
H42I H 0.0969 0.9768 0.2971 0.157 Uiso 1 1 calc R . .
C424 C 0.0610(8) 1.0882(5) 0.2982(6) 0.176(5) Uani 1 1 d U . .
H42A H 0.0977 1.1050 0.3196 0.264 Uiso 1 1 calc R . .
H42B H 0.0065 1.0804 0.3351 0.264 Uiso 1 1 calc R . .
H42C H 0.0584 1.1259 0.2630 0.264 Uiso 1 1 calc R . .
C431 C 0.0425(4) 0.9582(3) 0.0785(3) 0.0754(15) Uani 1 1 d U . .
H43D H 0.0289 0.9393 0.0400 0.090 Uiso 1 1 calc R . .
H43E H 0.0016 0.9967 0.1021 0.090 Uiso 1 1 calc R . .
C432 C 0.1266(4) 0.9952(3) 0.0452(4) 0.0858(17) Uani 1 1 d U . .
H43F H 0.1675 0.9579 0.0188 0.103 Uiso 1 1 calc R . .
H43G H 0.1419 1.0125 0.0834 0.103 Uiso 1 1 calc R . .
C433 C 0.1286(5) 1.0618(4) -0.0057(4) 0.096(2) Uani 1 1 d U . .
H43H H 0.1254 1.0430 -0.0491 0.115 Uiso 1 1 calc R . .
H43I H 0.0803 1.0936 0.0173 0.115 Uiso 1 1 calc R . .
C434 C 0.2043(6) 1.1081(4) -0.0262(4) 0.123(3) Uani 1 1 d U . .
H43A H 0.2024 1.1496 -0.0583 0.185 Uiso 1 1 calc R . .
H43B H 0.2524 1.0773 -0.0501 0.185 Uiso 1 1 calc R . .
H43C H 0.2074 1.1276 0.0165 0.185 Uiso 1 1 calc R . .
C441 C 0.0805(4) 0.8232(3) 0.0938(3) 0.0697(14) Uani 1 1 d U . .
H44D H 0.1362 0.8385 0.0616 0.084 Uiso 1 1 calc R . .
H44E H 0.0859 0.7862 0.1292 0.084 Uiso 1 1 calc R . .
C442 C 0.0401(4) 0.7847(3) 0.0500(3) 0.0753(15) Uani 1 1 d U . .
H44F H 0.0353 0.8206 0.0136 0.090 Uiso 1 1 calc R . .
H44G H -0.0153 0.7683 0.0816 0.090 Uiso 1 1 calc R . .
C443 C 0.0914(4) 0.7168(3) 0.0135(3) 0.0828(17) Uani 1 1 d U . .
H44H H 0.1478 0.7330 -0.0156 0.099 Uiso 1 1 calc R . .
H44I H 0.0935 0.6799 0.0502 0.099 Uiso 1 1 calc R . .
C444 C 0.0554(6) 0.6799(4) -0.0343(4) 0.114(3) Uani 1 1 d U . .
H44A H 0.0893 0.6373 -0.0566 0.171 Uiso 1 1 calc R . .
H44B H 0.0541 0.7161 -0.0711 0.171 Uiso 1 1 calc R . .
H44C H 0.0000 0.6630 -0.0055 0.171 Uiso 1 1 calc R . .
C511 C 0.4111(8) 0.9100(7) 0.3819(9) 0.1015(10) Uani 0.50 1 d PDU C 2
H51A H 0.3961 0.9308 0.4292 0.122 Uiso 0.50 1 calc PR C 2
H51B H 0.4511 0.9447 0.3475 0.122 Uiso 0.50 1 calc PR C 2
C512 C 0.3377(9) 0.9147(8) 0.3658(9) 0.1015(10) Uani 0.50 1 d PD C 2
H51C H 0.3536 0.9056 0.3149 0.122 Uiso 0.50 1 calc PR C 2
H51D H 0.3003 0.8742 0.3933 0.122 Uiso 0.50 1 calc PR C 2
C513 C 0.2933(9) 0.9849(8) 0.3810(9) 0.1015(10) Uani 0.50 1 d PD C 2
H51E H 0.3348 1.0247 0.3662 0.122 Uiso 0.50 1 calc PR C 2
H51F H 0.2656 0.9860 0.4332 0.122 Uiso 0.50 1 calc PR C 2
C514 C 0.2300(9) 1.0085(8) 0.3510(8) 0.1015(10) Uani 0.50 1 d PD C 2
H51G H 0.2127 1.0597 0.3634 0.152 Uiso 0.50 1 calc PR C 2
H51H H 0.1829 0.9754 0.3711 0.152 Uiso 0.50 1 calc PR C 2
H51I H 0.2539 1.0054 0.2993 0.152 Uiso 0.50 1 calc PR C 2
C521 C 0.4752(10) 0.7983(8) 0.3093(6) 0.1015(10) Uani 0.50 1 d PD C 2
H52A H 0.5070 0.7523 0.3083 0.122 Uiso 0.50 1 calc PR C 2
H52B H 0.4217 0.7826 0.3108 0.122 Uiso 0.50 1 calc PR C 2
C522 C 0.5165(10) 0.8384(8) 0.2405(6) 0.1015(10) Uani 0.50 1 d PD C 2
H52C H 0.4745 0.8675 0.2300 0.122 Uiso 0.50 1 calc PR C 2
H52D H 0.5538 0.8748 0.2468 0.122 Uiso 0.50 1 calc PR C 2
C523 C 0.5638(9) 0.7974(9) 0.1770(7) 0.1015(10) Uani 0.50 1 d PD C 2
H52E H 0.5748 0.7471 0.1931 0.122 Uiso 0.50 1 calc PR C 2
H52F H 0.6170 0.8225 0.1532 0.122 Uiso 0.50 1 calc PR C 2
C524 C 0.5294(9) 0.7882(8) 0.1229(7) 0.1015(10) Uani 0.50 1 d PD C 2
H52G H 0.5667 0.7583 0.0849 0.152 Uiso 0.50 1 calc PR C 2
H52H H 0.5220 0.8372 0.1031 0.152 Uiso 0.50 1 calc PR C 2
H52I H 0.4766 0.7631 0.1448 0.152 Uiso 0.50 1 calc PR C 2
C531 C 0.4041(9) 0.7835(7) 0.4413(7) 0.1015(10) Uani 0.50 1 d PD C 2
H53A H 0.3745 0.8144 0.4823 0.122 Uiso 0.50 1 calc PR C 2
H53B H 0.3629 0.7641 0.4253 0.122 Uiso 0.50 1 calc PR C 2
C532 C 0.4380(10) 0.7198(8) 0.4675(9) 0.1015(10) Uani 0.50 1 d PD C 2
H53C H 0.4761 0.7390 0.4870 0.122 Uiso 0.50 1 calc PR C 2
H53D H 0.4706 0.6903 0.4263 0.122 Uiso 0.50 1 calc PR C 2
C533 C 0.3802(10) 0.6678(9) 0.5227(10) 0.1015(10) Uani 0.50 1 d PD C 2
H53E H 0.3512 0.6947 0.5667 0.122 Uiso 0.50 1 calc PR C 2
H53F H 0.3393 0.6500 0.5057 0.122 Uiso 0.50 1 calc PR C 2
C534 C 0.4251(9) 0.6030(7) 0.5383(8) 0.1015(10) Uani 0.50 1 d PD C 2
H53G H 0.4072 0.5949 0.5898 0.152 Uiso 0.50 1 calc PR C 2
H53H H 0.4836 0.6131 0.5174 0.152 Uiso 0.50 1 calc PR C 2
H53I H 0.4138 0.5585 0.5180 0.152 Uiso 0.50 1 calc PR C 2
C541 C 0.5349(9) 0.8586(9) 0.3876(7) 0.099(3) Uani 0.50 1 d PD C 2
H54A H 0.5741 0.8181 0.3663 0.119 Uiso 0.50 1 calc PR C 2
H54B H 0.5530 0.9016 0.3532 0.119 Uiso 0.50 1 calc PR C 2
C542 C 0.5530(11) 0.8790(11) 0.4444(8) 0.099(3) Uani 0.50 1 d PD C 2
H54C H 0.5580 0.8289 0.4644 0.119 Uiso 0.50 1 calc PR C 2
H54D H 0.4983 0.8962 0.4761 0.119 Uiso 0.50 1 calc PR C 2
C543 C 0.6007(13) 0.9193(10) 0.4719(13) 0.099(3) Uani 0.50 1 d PD C 2
H54E H 0.5632 0.9314 0.5204 0.119 Uiso 0.50 1 calc PR C 2
H54F H 0.6129 0.9671 0.4439 0.119 Uiso 0.50 1 calc PR C 2
C544 C 0.6799(8) 0.8962(8) 0.4786(7) 0.099(3) Uani 0.50 1 d PD C 2
H54G H 0.6933 0.9318 0.5070 0.148 Uiso 0.50 1 calc PR C 2
H54H H 0.7237 0.8953 0.4313 0.148 Uiso 0.50 1 calc PR C 2
H54I H 0.6737 0.8465 0.5018 0.148 Uiso 0.50 1 calc PR C 2

loop_
_atom_site_aniso_label
_atom_site_aniso_U_11
_atom_site_aniso_U_22
_atom_site_aniso_U_33
_atom_site_aniso_U_23
_atom_site_aniso_U_13
_atom_site_aniso_U_12
Mo1A 0.0741(3) 0.0567(3) 0.0532(3) 0.00515(19) -0.0319(2) 0.0028(2)
Mo1 0.0564(3) 0.0630(3) 0.0445(2) -0.00281(18) -0.0119(2) 0.00684(19)
Mo2A 0.0424(2) 0.0516(2) 0.0550(3) 0.00036(18) -0.0101(2) 0.00572(17)
Mo2 0.0604(3) 0.0615(3) 0.0792(3) -0.0031(2) -0.0432(3) 0.0007(2)
Mo3A 0.0647(3) 0.0393(2) 0.0561(3) -0.00381(17) -0.0230(2) 0.00307(17)
Mo3 0.0529(2) 0.0397(2) 0.0607(3) 0.00092(17) -0.0227(2) 0.00112(16)
Mo4A 0.0525(2) 0.0383(2) 0.0701(3) -0.00550(18) -0.0231(2) 0.00477(16)
Mo4 0.0670(3) 0.0402(2) 0.0732(3) -0.00144(19) -0.0321(3) -0.00210(18)
Mo5 0.0557(2) 0.0508(2) 0.0544(2) 0.00415(17) -0.0295(2) -0.00106(17)
Mo5A 0.0425(2) 0.0566(3) 0.0715(3) -0.0033(2) -0.0159(2) -0.00074(18)
Mo6A 0.0624(3) 0.0559(2) 0.0440(2) -0.00036(17) -0.0204(2) 0.00022(19)
Mo6 0.0507(2) 0.0637(3) 0.0550(3) 0.0010(2) -0.0043(2) -0.00187(19)
O1 0.0422(16) 0.0425(16) 0.0453(17) 0.0010(12) -0.0151(15) -0.0001(12)
O1A 0.0438(16) 0.0400(15) 0.0419(16) -0.0026(12) -0.0145(14) 0.0040(12)
O2A 0.0449(19) 0.078(2) 0.081(3) -0.001(2) -0.008(2) 0.0096(16)
O2 0.095(3) 0.099(3) 0.137(4) -0.001(3) -0.089(3) -0.002(2)
O3 0.086(3) 0.0423(18) 0.093(3) -0.0015(17) -0.039(2) 0.0029(17)
O3A 0.099(3) 0.0428(18) 0.082(3) -0.0075(17) -0.035(2) 0.0055(18)
O4A 0.073(2) 0.0413(18) 0.111(3) -0.0116(19) -0.034(2) 0.0058(16)
O4 0.108(3) 0.044(2) 0.118(3) 0.000(2) -0.057(3) -0.0079(19)
O5 0.084(3) 0.076(2) 0.086(3) 0.0085(19) -0.058(2) -0.0072(19)
O5A 0.047(2) 0.089(3) 0.109(3) -0.004(2) -0.021(2) -0.0055(18)
O6A 0.098(3) 0.087(3) 0.052(2) 0.0018(18) -0.035(2) -0.002(2)
O6 0.073(3) 0.112(4) 0.073(3) -0.003(2) 0.013(2) -0.004(2)
O7 0.082(3) 0.077(2) 0.052(2) -0.0036(17) -0.037(2) 0.0065(19)
O7A 0.066(2) 0.062(2) 0.0463(19) 0.0068(15) -0.0147(18) 0.0022(16)
O8A 0.081(2) 0.0543(19) 0.062(2) -0.0064(16) -0.034(2) 0.0012(17)
O8 0.063(2) 0.0500(18) 0.057(2) 0.0098(15) -0.0176(18) -0.0033(15)
O9 0.066(2) 0.0547(19) 0.059(2) -0.0126(15) -0.0206(19) 0.0103(16)
O9A 0.071(2) 0.0439(17) 0.071(2) 0.0076(15) -0.033(2) 0.0054(15)
O10 0.0454(17) 0.065(2) 0.058(2) 0.0019(15) -0.0166(17) 0.0020(14)
O10A 0.058(2) 0.068(2) 0.084(3) 0.0006(18) -0.038(2) 0.0023(16)
O11A 0.059(2) 0.0490(18) 0.055(2) -0.0053(14) -0.0151(17) 0.0144(14)
O11 0.064(2) 0.0553(19) 0.085(3) 0.0009(17) -0.040(2) 0.0095(16)
O12A 0.0506(18) 0.0469(17) 0.068(2) -0.0013(15) -0.0203(18) -0.0020(14)
O12 0.072(2) 0.056(2) 0.089(3) -0.0086(18) -0.048(2) -0.0054(16)
O13 0.060(2) 0.0490(18) 0.061(2) -0.0026(15) -0.0266(18) -0.0070(14)
O13A 0.062(2) 0.0493(18) 0.072(2) 0.0047(16) -0.0256(19) -0.0113(15)
O14 0.066(2) 0.0486(18) 0.065(2) 0.0074(15) -0.0330(19) 0.0012(15)
O14A 0.0492(19) 0.0543(19) 0.079(2) -0.0148(17) -0.0178(19) 0.0108(15)
O15A 0.0535(19) 0.064(2) 0.063(2) -0.0005(16) -0.0276(18) 0.0080(15)
O15 0.0427(18) 0.074(2) 0.090(3) -0.002(2) -0.021(2) 0.0029(16)
O16A 0.078(2) 0.0478(18) 0.0503(19) 0.0058(14) -0.0230(19) 0.0014(16)
O16 0.058(2) 0.0534(19) 0.064(2) -0.0099(16) -0.0049(18) 0.0082(15)
O17A 0.064(2) 0.0568(19) 0.056(2) -0.0116(15) -0.0223(18) 0.0041(15)
O17 0.065(2) 0.055(2) 0.067(2) 0.0114(16) -0.0176(19) -0.0148(16)
O18 0.073(2) 0.069(2) 0.0432(19) -0.0018(15) -0.0171(18) -0.0066(17)
O18A 0.057(2) 0.069(2) 0.054(2) -0.0038(16) -0.0073(18) -0.0022(16)
N1 0.070(3) 0.087(3) 0.047(2) -0.002(2) -0.009(2) 0.009(2)
N1A 0.103(4) 0.077(3) 0.069(3) 0.010(2) -0.049(3) -0.001(3)
N2 0.110(3) 0.095(2) 0.092(2) -0.0095(18) -0.030(2) -0.0154(18)
N3 0.090(3) 0.085(3) 0.098(4) 0.004(3) -0.030(3) 0.046(3)
N4 0.076(3) 0.064(3) 0.099(4) -0.011(2) -0.047(3) -0.016(2)
N5 0.078(3) 0.065(3) 0.061(3) -0.0047(19) -0.032(2) 0.028(2)
C1 0.076(11) 0.096(10) 0.058(11) 0.014(10) 0.006(8) 0.024(10)
C2 0.076(8) 0.091(8) 0.085(8) -0.012(6) -0.017(7) 0.002(6)
C3 0.124(13) 0.181(9) 0.153(13) 0.019(12) -0.052(11) 0.078(8)
C4 0.197(13) 0.190(9) 0.246(19) 0.061(13) -0.040(15) 0.078(9)
C5 0.197 0.190 0.246 0.061 -0.040 0.078
C6 0.197 0.190 0.246 0.061 -0.040 0.078
C1' 0.063(9) 0.094(9) 0.052(10) -0.016(9) -0.004(7) -0.018(8)
C2' 0.076(9) 0.142(10) 0.136(13) -0.014(10) -0.017(9) 0.017(7)
C3' 0.128(15) 0.136(10) 0.207(17) 0.024(13) -0.025(13) 0.026(9)
C4' 0.191(19) 0.166(13) 0.26(2) 0.032(15) -0.001(18) 0.064(13)
C5' 0.199(18) 0.173(15) 0.33(2) 0.071(15) 0.009(17) 0.088(14)
C6' 0.27(4) 0.40(4) 0.23(3) 0.12(3) -0.06(3) 0.06(3)
C1A 0.167(17) 0.145(12) 0.077(10) 0.016(9) -0.070(11) 0.014(13)
C2A 0.239(18) 0.203(14) 0.113(13) 0.002(10) -0.097(14) -0.048(14)
C3A 0.26(2) 0.229(15) 0.207(19) 0.014(12) -0.144(16) -0.093(15)
C4A 0.32(2) 0.266(17) 0.25(2) -0.045(16) -0.109(19) -0.104(18)
C5A 0.39(3) 0.265(19) 0.30(3) -0.07(2) -0.06(3) -0.09(2)
C6A 0.33(4) 0.28(3) 0.29(3) -0.07(2) -0.07(3) -0.13(3)
C1A' 0.099(10) 0.128(11) 0.084(10) 0.024(9) -0.071(9) -0.003(8)
C2A' 0.146(13) 0.189(12) 0.128(13) 0.047(10) -0.097(11) -0.065(10)
C3A' 0.267(19) 0.190(14) 0.186(19) -0.011(14) -0.065(15) -0.096(14)
C4A' 0.33(2) 0.279(19) 0.24(2) -0.052(18) -0.10(2) -0.101(19)
C5A' 0.36(2) 0.276(19) 0.23(2) -0.09(2) -0.06(2) -0.12(2)
C6A' 0.39(4) 0.37(3) 0.32(3) -0.19(3) -0.11(3) -0.11(3)
C111 0.047(5) 0.056(5) 0.028(5) -0.008(4) 0.011(4) -0.010(4)
C112 0.065(7) 0.084(8) 0.049(7) -0.010(6) 0.009(6) -0.006(5)
C113 0.113(11) 0.112(10) 0.102(11) 0.041(11) -0.048(10) -0.055(10)
C114 0.049 0.106 0.071 -0.025 -0.016 -0.015
C121 0.110(3) 0.095(2) 0.092(2) -0.0095(18) -0.030(2) -0.0154(18)
C122 0.067(7) 0.066(6) 0.057(6) -0.014(4) 0.003(5) -0.005(5)
C123 0.104(9) 0.067(6) 0.066(7) 0.003(5) -0.021(8) -0.018(7)
C124 0.122(12) 0.110(11) 0.122(13) -0.001(10) -0.053(11) 0.006(9)
C131 0.076(3) 0.080(4) 0.104(5) -0.001(3) -0.047(4) -0.024(3)
C132 0.076(3) 0.080(4) 0.104(5) -0.001(3) -0.047(4) -0.024(3)
C133 0.076(3) 0.080(4) 0.104(5) -0.001(3) -0.047(4) -0.024(3)
C134 0.076(3) 0.080(4) 0.104(5) -0.001(3) -0.047(4) -0.024(3)
C141 0.104(5) 0.123(6) 0.060(3) -0.009(3) -0.025(4) -0.046(4)
C142 0.104(5) 0.123(6) 0.060(3) -0.009(3) -0.025(4) -0.046(4)
C143 0.104(5) 0.123(6) 0.060(3) -0.009(3) -0.025(4) -0.046(4)
C144 0.104(5) 0.123(6) 0.060(3) -0.009(3) -0.025(4) -0.046(4)
C211 0.123(6) 0.103(5) 0.129(7) -0.027(4) -0.039(5) 0.068(4)
C212 0.166(9) 0.161(8) 0.151(8) -0.057(7) -0.076(7) 0.077(7)
C213 0.148(10) 0.213(11) 0.278(16) -0.142(11) -0.075(9) 0.068(9)
C214 0.217(16) 0.37(2) 0.34(2) -0.217(19) -0.132(15) 0.074(15)
C221 0.111(5) 0.104(5) 0.091(5) 0.009(4) -0.023(4) 0.057(4)
C222 0.120(6) 0.130(7) 0.134(8) 0.025(5) 0.004(5) 0.049(5)
C223 0.148(9) 0.130(8) 0.159(11) 0.020(6) 0.007(7) 0.044(6)
C224 0.221(15) 0.145(10) 0.234(16) 0.038(10) -0.059(12) 0.011(9)
C231 0.087(5) 0.116(6) 0.115(6) 0.024(4) -0.035(4) 0.037(4)
C232 0.090(5) 0.147(7) 0.097(6) 0.021(4) -0.025(4) 0.016(5)
C233 0.125(7) 0.220(12) 0.129(8) 0.012(7) -0.063(6) 0.018(7)
C234 0.159(10) 0.261(16) 0.192(13) -0.003(10) -0.086(10) -0.018(10)
C241 0.089(4) 0.095(4) 0.090(4) -0.005(3) -0.031(3) 0.048(3)
C242 0.103(5) 0.101(5) 0.106(5) -0.001(4) -0.035(4) 0.039(4)
C243 0.086(4) 0.126(6) 0.093(5) -0.031(4) -0.036(4) 0.021(4)
C244 0.102(5) 0.128(7) 0.117(6) -0.031(5) -0.032(5) -0.004(5)
C311 0.083(4) 0.074(4) 0.111(5) -0.004(3) -0.044(4) -0.025(3)
C312 0.117(6) 0.092(5) 0.126(6) 0.011(4) -0.063(5) -0.030(4)
C313 0.119(6) 0.126(7) 0.155(8) 0.039(5) -0.066(6) -0.048(5)
C314 0.202(11) 0.170(9) 0.120(8) 0.044(6) -0.074(8) -0.090(8)
C321 0.094(4) 0.072(4) 0.090(4) -0.009(3) -0.044(4) -0.021(3)
C322 0.102(5) 0.100(5) 0.115(6) -0.028(4) -0.041(5) -0.008(4)
C323 0.134(6) 0.096(5) 0.106(6) -0.017(4) -0.049(5) 0.000(4)
C324 0.152(8) 0.132(7) 0.110(7) -0.029(5) -0.024(6) 0.009(6)
C331 0.089(4) 0.084(4) 0.100(5) -0.011(3) -0.050(4) -0.016(3)
C332 0.149(7) 0.115(6) 0.133(7) 0.024(5) -0.083(6) -0.042(5)
C333 0.213(10) 0.135(7) 0.136(8) 0.020(5) -0.114(8) -0.044(7)
C334 0.337(19) 0.213(13) 0.244(15) 0.099(11) -0.210(15) -0.114(13)
C341 0.077(3) 0.076(4) 0.103(5) -0.009(3) -0.037(3) -0.019(3)
C342 0.108(5) 0.113(6) 0.145(7) -0.043(5) -0.047(5) 0.002(5)
C343 0.113(6) 0.182(10) 0.222(12) -0.109(9) -0.046(7) 0.017(7)
C344 0.193(13) 0.33(2) 0.32(2) -0.203(17) -0.013(13) 0.019(13)
C411 0.072(3) 0.078(4) 0.072(4) -0.004(3) -0.025(3) 0.028(3)
C412 0.082(4) 0.098(5) 0.074(4) 0.009(3) -0.022(3) 0.031(3)
C413 0.090(5) 0.135(7) 0.119(7) 0.034(5) -0.018(5) 0.013(4)
C414 0.140(8) 0.131(7) 0.132(8) 0.030(6) -0.022(7) -0.021(6)
C421 0.092(4) 0.079(4) 0.068(4) -0.010(3) -0.039(3) 0.028(3)
C422 0.129(6) 0.095(5) 0.081(4) -0.027(3) -0.051(4) 0.047(4)
C423 0.163(8) 0.121(6) 0.138(7) -0.060(5) -0.086(7) 0.046(6)
C424 0.280(14) 0.109(7) 0.166(10) -0.057(6) -0.113(10) 0.044(8)
C431 0.097(4) 0.063(3) 0.073(4) 0.000(2) -0.041(3) 0.025(3)
C432 0.105(5) 0.077(4) 0.078(4) -0.002(3) -0.041(4) 0.017(3)
C433 0.134(6) 0.074(4) 0.066(4) -0.003(3) -0.026(4) 0.023(4)
C434 0.171(8) 0.099(6) 0.093(6) -0.003(4) -0.043(6) -0.023(5)
C441 0.079(4) 0.061(3) 0.068(3) -0.006(2) -0.028(3) 0.028(3)
C442 0.082(4) 0.077(4) 0.063(4) -0.004(3) -0.025(3) 0.011(3)
C443 0.115(5) 0.062(3) 0.056(3) 0.004(2) -0.018(3) 0.004(3)
C444 0.158(8) 0.094(5) 0.080(5) -0.008(4) -0.034(5) -0.020(5)
C511 0.110(3) 0.095(2) 0.092(2) -0.0095(18) -0.030(2) -0.0154(18)
C512 0.110(3) 0.095(2) 0.092(2) -0.0095(18) -0.030(2) -0.0154(18)
C513 0.110(3) 0.095(2) 0.092(2) -0.0095(18) -0.030(2) -0.0154(18)
C514 0.110(3) 0.095(2) 0.092(2) -0.0095(18) -0.030(2) -0.0154(18)
C521 0.110(3) 0.095(2) 0.092(2) -0.0095(18) -0.030(2) -0.0154(18)
C522 0.110(3) 0.095(2) 0.092(2) -0.0095(18) -0.030(2) -0.0154(18)
C523 0.110(3) 0.095(2) 0.092(2) -0.0095(18) -0.030(2) -0.0154(18)
C524 0.110(3) 0.095(2) 0.092(2) -0.0095(18) -0.030(2) -0.0154(18)
C531 0.110(3) 0.095(2) 0.092(2) -0.0095(18) -0.030(2) -0.0154(18)
C532 0.110(3) 0.095(2) 0.092(2) -0.0095(18) -0.030(2) -0.0154(18)
C533 0.110(3) 0.095(2) 0.092(2) -0.0095(18) -0.030(2) -0.0154(18)
C534 0.110(3) 0.095(2) 0.092(2) -0.0095(18) -0.030(2) -0.0154(18)
C541 0.110(6) 0.117(6) 0.079(5) 0.020(4) -0.048(5) -0.052(5)
C542 0.110(6) 0.117(6) 0.079(5) 0.020(4) -0.048(5) -0.052(5)
C543 0.110(6) 0.117(6) 0.079(5) 0.020(4) -0.048(5) -0.052(5)
C544 0.110(6) 0.117(6) 0.079(5) 0.020(4) -0.048(5) -0.052(5)

loop_
_atom_type_symbol
_atom_type_description
_atom_type_scat_dispersion_real
_atom_type_scat_dispersion_imag
_atom_type_scat_source
C C 0.0033 0.0016 'International Tables Vol C Tables 4.2.6.8 and 6.1.1.4'
H H 0.0000 0.0000 'International Tables Vol C Tables 4.2.6.8 and 6.1.1.4'
N N 0.0061 0.0033 'International Tables Vol C Tables 4.2.6.8 and 6.1.1.4'
O O 0.0106 0.0060 'International Tables Vol C Tables 4.2.6.8 and 6.1.1.4'
Mo Mo -1.6832 0.6857 'International Tables Vol C Tables 4.2.6.8 and 6.1.1.4'

loop_
_geom_angle_atom_site_label_1
_geom_angle_atom_site_label_2
_geom_angle_atom_site_label_3
_geom_angle
N1A Mo1A O9A 100.65(19)
N1A Mo1A O7A 103.0(2)
O9A Mo1A O7A 88.65(15)
N1A Mo1A O8A 103.63(19)
O9A Mo1A O8A 155.71(13)
O7A Mo1A O8A 86.62(15)
N1A Mo1A O10A 101.4(2)
O9A Mo1A O10A 87.79(15)
O7A Mo1A O10A 155.51(14)
O8A Mo1A O10A 86.74(15)
N1A Mo1A O1A 178.37(19)
O9A Mo1A O1A 77.97(12)
O7A Mo1A O1A 77.87(12)
O8A Mo1A O1A 77.74(12)
O10A Mo1A O1A 77.69(12)
N1 Mo1 O7 103.38(19)
N1 Mo1 O8 103.5(2)
O7 Mo1 O8 88.91(15)
N1 Mo1 O9 100.92(19)
O7 Mo1 O9 88.01(15)
O8 Mo1 O9 155.41(14)
N1 Mo1 O10 100.46(18)
O7 Mo1 O10 156.12(15)
O8 Mo1 O10 86.75(14)
O9 Mo1 O10 86.26(14)
N1 Mo1 O1 177.67(17)
O7 Mo1 O1 78.35(13)
O8 Mo1 O1 77.99(13)
O9 Mo1 O1 77.50(13)
O10 Mo1 O1 77.77(12)
O2A Mo2A O12A 104.19(16)
O2A Mo2A O7A 103.83(18)
O12A Mo2A O7A 89.27(14)
O2A Mo2A O15A 102.94(17)
O12A Mo2A O15A 88.23(14)
O7A Mo2A O15A 152.91(14)
O2A Mo2A O11A 102.61(16)
O12A Mo2A O11A 153.18(13)
O7A Mo2A O11A 85.02(14)
O15A Mo2A O11A 85.14(14)
O2A Mo2A O1A 178.44(15)
O12A Mo2A O1A 77.36(12)
O7A Mo2A O1A 75.98(13)
O15A Mo2A O1A 77.15(12)
O11A Mo2A O1A 75.84(12)
O2 Mo2 O7 104.2(2)
O2 Mo2 O12 103.47(18)
O7 Mo2 O12 87.78(16)
O2 Mo2 O15 102.3(2)
O7 Mo2 O15 153.42(14)
O12 Mo2 O15 88.08(17)
O2 Mo2 O11 103.10(17)
O7 Mo2 O11 86.17(16)
O12 Mo2 O11 153.43(13)
O15 Mo2 O11 85.90(16)
O2 Mo2 O1 178.95(18)
O7 Mo2 O1 76.32(12)
O12 Mo2 O1 77.45(12)
O15 Mo2 O1 77.15(12)
O11 Mo2 O1 75.99(11)
O3A Mo3A O8A 104.82(17)
O3A Mo3A O11A 104.35(17)
O8A Mo3A O11A 90.08(15)
O3A Mo3A O16A 101.66(16)
O8A Mo3A O16A 153.31(13)
O11A Mo3A O16A 86.63(15)
O3A Mo3A O13A 102.09(17)
O8A Mo3A O13A 87.09(15)
O11A Mo3A O13A 153.25(13)
O16A Mo3A O13A 84.10(15)
O3A Mo3A O1A 177.56(16)
O8A Mo3A O1A 76.95(12)
O11A Mo3A O1A 77.22(12)
O16A Mo3A O1A 76.49(11)
O13A Mo3A O1A 76.22(12)
O3 Mo3 O8 103.25(17)
O3 Mo3 O11 103.77(16)
O8 Mo3 O11 88.58(15)
O3 Mo3 O16 103.58(18)
O8 Mo3 O16 153.06(13)
O11 Mo3 O16 87.30(16)
O3 Mo3 O13 102.94(15)
O8 Mo3 O13 86.23(14)
O11 Mo3 O13 153.28(13)
O16 Mo3 O13 85.59(15)
O3 Mo3 O1 179.13(14)
O8 Mo3 O1 76.43(12)
O11 Mo3 O1 77.06(12)
O16 Mo3 O1 76.70(12)
O13 Mo3 O1 76.24(11)
O4A Mo4A O14A 103.83(16)
O4A Mo4A O17A 104.08(17)
O14A Mo4A O17A 88.89(16)
O4A Mo4A O9A 102.67(17)
O14A Mo4A O9A 88.71(16)
O17A Mo4A O9A 152.93(13)
O4A Mo4A O12A 102.46(16)
O14A Mo4A O12A 153.71(13)
O17A Mo4A O12A 85.01(14)
O9A Mo4A O12A 85.30(15)
O4A Mo4A O1A 178.12(17)
O14A Mo4A O1A 77.63(12)
O17A Mo4A O1A 77.04(12)
O9A Mo4A O1A 76.11(11)
O12A Mo4A O1A 76.07(11)
O4 Mo4 O9 105.3(2)
O4 Mo4 O14 103.22(17)
O9 Mo4 O14 88.21(15)
O4 Mo4 O17 102.4(2)
O9 Mo4 O17 152.31(14)
O14 Mo4 O17 86.86(15)
O4 Mo4 O12 103.63(17)
O9 Mo4 O12 87.05(16)
O14 Mo4 O12 153.03(13)
O17 Mo4 O12 85.13(16)
O4 Mo4 O1 178.72(19)
O9 Mo4 O1 75.98(12)
O14 Mo4 O1 76.79(11)
O17 Mo4 O1 76.37(12)
O12 Mo4 O1 76.31(12)
O5 Mo5 O10 103.44(18)
O5 Mo5 O13 103.82(16)
O10 Mo5 O13 89.10(15)
O5 Mo5 O18 103.21(18)
O10 Mo5 O18 153.28(13)
O13 Mo5 O18 86.38(15)
O5 Mo5 O14 102.98(15)
O10 Mo5 O14 87.90(15)
O13 Mo5 O14 153.00(12)
O18 Mo5 O14 84.35(15)
O5 Mo5 O1 179.16(15)
O10 Mo5 O1 77.02(12)
O13 Mo5 O1 76.86(11)
O18 Mo5 O1 76.31(12)
O14 Mo5 O1 76.32(11)
O5A Mo5A O10A 104.12(19)
O5A Mo5A O13A 103.66(18)
O10A Mo5A O13A 89.63(15)
O5A Mo5A O18A 102.95(19)
O10A Mo5A O18A 152.68(14)
O13A Mo5A O18A 87.56(15)
O5A Mo5A O14A 103.35(17)
O10A Mo5A O14A 86.12(16)
O13A Mo5A O14A 152.88(13)
O18A Mo5A O14A 84.13(15)
O5A Mo5A O1A 178.84(17)
O10A Mo5A O1A 76.64(12)
O13A Mo5A O1A 77.18(12)
O18A Mo5A O1A 76.24(12)
O14A Mo5A O1A 75.77(12)
O6A Mo6A O16A 104.70(17)
O6A Mo6A O18A 102.50(18)
O16A Mo6A O18A 88.45(15)
O6A Mo6A O15A 104.64(17)
O16A Mo6A O15A 87.67(15)
O18A Mo6A O15A 152.68(14)
O6A Mo6A O17A 102.71(17)
O16A Mo6A O17A 152.59(13)
O18A Mo6A O17A 86.03(15)
O15A Mo6A O17A 85.08(15)
O6A Mo6A O1A 178.00(16)
O16A Mo6A O1A 77.05(11)
O18A Mo6A O1A 76.48(13)
O15A Mo6A O1A 76.30(12)
O17A Mo6A O1A 75.55(12)
O6 Mo6 O18 103.9(2)
O6 Mo6 O17 104.7(2)
O18 Mo6 O17 87.82(15)
O6 Mo6 O16 103.2(2)
O18 Mo6 O16 87.32(15)
O17 Mo6 O16 152.05(15)
O6 Mo6 O15 103.4(2)
O18 Mo6 O15 152.69(15)
O17 Mo6 O15 86.35(15)
O16 Mo6 O15 85.46(16)
O6 Mo6 O1 178.87(18)
O18 Mo6 O1 76.60(12)
O17 Mo6 O1 76.37(13)
O16 Mo6 O1 75.73(12)
O15 Mo6 O1 76.09(13)
Mo1 O1 Mo3 90.71(10)
Mo1 O1 Mo2 90.69(10)
Mo3 O1 Mo2 90.12(9)
Mo1 O1 Mo5 90.60(10)
Mo3 O1 Mo5 90.19(9)
Mo2 O1 Mo5 178.67(14)
Mo1 O1 Mo4 90.80(11)
Mo3 O1 Mo4 178.50(15)
Mo2 O1 Mo4 89.86(9)
Mo5 O1 Mo4 89.79(9)
Mo1 O1 Mo6 179.73(15)
Mo3 O1 Mo6 89.55(10)
Mo2 O1 Mo6 89.39(9)
Mo5 O1 Mo6 89.31(10)
Mo4 O1 Mo6 88.95(10)
Mo1A O1A Mo4A 90.85(10)
Mo1A O1A Mo3A 90.56(10)
Mo4A O1A Mo3A 178.58(13)
Mo1A O1A Mo2A 91.03(10)
Mo4A O1A Mo2A 90.00(10)
Mo3A O1A Mo2A 90.19(10)
Mo1A O1A Mo5A 90.76(10)
Mo4A O1A Mo5A 89.93(10)
Mo3A O1A Mo5A 89.82(10)
Mo2A O1A Mo5A 178.22(13)
Mo1A O1A Mo6A 179.61(14)
Mo4A O1A Mo6A 89.54(9)
Mo3A O1A Mo6A 89.06(9)
Mo2A O1A Mo6A 89.06(9)
Mo5A O1A Mo6A 89.16(10)
Mo2 O7 Mo1 114.63(16)
Mo2A O7A Mo1A 114.97(17)
Mo3A O8A Mo1A 114.69(16)
Mo3 O8 Mo1 114.81(16)
Mo4 O9 Mo1 115.72(16)
Mo4A O9A Mo1A 115.04(15)
Mo5 O10 Mo1 114.58(15)
Mo5A O10A Mo1A 114.89(15)
Mo3A O11A Mo2A 116.74(15)
Mo3 O11 Mo2 116.82(15)
Mo2A O12A Mo4A 116.54(15)
Mo2 O12 Mo4 116.37(15)
Mo5 O13 Mo3 116.70(15)
Mo5A O13A Mo3A 116.74(16)
Mo4 O14 Mo5 117.08(15)
Mo4A O14A Mo5A 116.65(16)
Mo2A O15A Mo6A 117.49(15)
Mo2 O15 Mo6 117.32(16)
Mo6A O16A Mo3A 117.38(15)
Mo3 O16 Mo6 118.02(17)
Mo4A O17A Mo6A 117.77(16)
Mo6 O17 Mo4 118.24(17)
Mo6 O18 Mo5 117.77(16)
Mo6A O18A Mo5A 117.96(18)
C1' N1 C1 2(2)
C1' N1 Mo1 174.1(8)
C1 N1 Mo1 174.6(7)
C1A N1A C1A' 9(2)
C1A N1A Mo1A 169.8(16)
C1A' N1A Mo1A 176.7(10)
C541 N2 C531 117.4(9)
C541 N2 C131 142.2(9)
C531 N2 C131 74.3(7)
C541 N2 C141 78.2(8)
C531 N2 C141 141.5(9)
C131 N2 C141 116.2(9)
C541 N2 C521 111.8(9)
C531 N2 C521 108.4(8)
C131 N2 C521 95.8(9)
C141 N2 C521 37.2(6)
C541 N2 C511 103.9(9)
C531 N2 C511 108.8(9)
C131 N2 C511 41.6(6)
C141 N2 C511 100.0(10)
C521 N2 C511 105.9(9)
C541 N2 C121 98.0(9)
C531 N2 C121 38.8(7)
C131 N2 C121 108.8(8)
C141 N2 C121 107.9(9)
C521 N2 C121 87.5(8)
C511 N2 C121 147.4(9)
C541 N2 C111 36.3(7)
C531 N2 C111 102.2(8)
C131 N2 C111 108.4(7)
C141 N2 C111 108.2(6)
C521 N2 C111 145.1(8)
C511 N2 C111 79.0(7)
C121 N2 C111 107.0(7)
C231 N3 C241 111.0(5)
C231 N3 C221 110.2(6)
C241 N3 C221 106.8(4)
C231 N3 C211 106.4(5)
C241 N3 C211 111.0(6)
C221 N3 C211 111.6(6)
C341 N4 C331 111.1(5)
C341 N4 C311 110.2(5)
C331 N4 C311 106.5(4)
C341 N4 C321 107.4(4)
C331 N4 C321 110.6(5)
C311 N4 C321 111.0(5)
C421 N5 C411 110.2(4)
C421 N5 C441 107.8(4)
C411 N5 C441 111.1(4)
C421 N5 C431 110.5(4)
C411 N5 C431 108.0(4)
C441 N5 C431 109.2(4)
N1 C1 C2 111.9(12)
N1 C1 H1A 109.2
C2 C1 H1A 109.2
N1 C1 H1B 109.2
C2 C1 H1B 109.2
H1A C1 H1B 107.9
C1 C2 C3 110.4(14)
C1 C2 H2A 109.6
C3 C2 H2A 109.6
C1 C2 H2B 109.6
C3 C2 H2B 109.6
H2A C2 H2B 108.1
C2 C3 C4 116.1(17)
C2 C3 H3A 108.3
C4 C3 H3A 108.3
C2 C3 H3B 108.3
C4 C3 H3B 108.3
H3A C3 H3B 107.4
C5 C4 C3 126.5(19)
C5 C4 H4A 105.7
C3 C4 H4A 105.7
C5 C4 H4B 105.7
C3 C4 H4B 105.7
H4A C4 H4B 106.1
C4 C5 C6 103.1(17)
C4 C5 H5A 111.1
C6 C5 H5A 111.1
C4 C5 H5B 111.1
C6 C5 H5B 111.1
H5A C5 H5B 109.1
C5 C6 H6A 109.5
C5 C6 H6B 109.5
H6A C6 H6B 109.5
C5 C6 H6C 109.5
H6A C6 H6C 109.5
H6B C6 H6C 109.5
N1 C1' C2' 111.2(13)
N1 C1' H1'1 109.4
C2' C1' H1'1 109.4
N1 C1' H1'2 109.4
C2' C1' H1'2 109.4
H1'1 C1' H1'2 108.0
C1' C2' C3' 112.3(15)
C1' C2' H2'1 109.1
C3' C2' H2'1 109.1
C1' C2' H2'2 109.1
C3' C2' H2'2 109.1
H2'1 C2' H2'2 107.9
C4' C3' C2' 123.4(19)
C4' C3' H3'1 106.5
C2' C3' H3'1 106.5
C4' C3' H3'2 106.5
C2' C3' H3'2 106.5
H3'1 C3' H3'2 106.5
C5' C4' C3' 117(2)
C5' C4' H4'1 108.1
C3' C4' H4'1 108.1
C5' C4' H4'2 108.1
C3' C4' H4'2 108.1
H4'1 C4' H4'2 107.3
C4' C5' C6' 114(2)
C4' C5' H5'1 108.8
C6' C5' H5'1 108.8
C4' C5' H5'2 108.8
C6' C5' H5'2 108.8
H5'1 C5' H5'2 107.7
C5' C6' H6'1 109.5
C5' C6' H6'2 109.5
H6'1 C6' H6'2 109.5
C5' C6' H6'3 109.5
H6'1 C6' H6'3 109.5
H6'2 C6' H6'3 109.5
C2A C1A N1A 115.0(19)
C2A C1A H1A1 108.5
N1A C1A H1A1 108.5
C2A C1A H1A2 108.5
N1A C1A H1A2 108.5
H1A1 C1A H1A2 107.5
C1A C2A C3A 116(2)
C1A C2A H2A1 108.4
C3A C2A H2A1 108.4
C1A C2A H2A2 108.4
C3A C2A H2A2 108.4
H2A1 C2A H2A2 107.5
C2A C3A C4A 113(2)
C2A C3A H3A1 108.9
C4A C3A H3A1 108.9
C2A C3A H3A2 108.9
C4A C3A H3A2 108.9
H3A1 C3A H3A2 107.7
C5A C4A C3A 133(3)
C5A C4A H4A1 104.0
C3A C4A H4A1 104.0
C5A C4A H4A2 104.0
C3A C4A H4A2 104.0
H4A1 C4A H4A2 105.5
C4A C5A C6A 111(2)
C4A C5A H5A1 109.4
C6A C5A H5A1 109.4
C4A C5A H5A2 109.4
C6A C5A H5A2 109.4
H5A1 C5A H5A2 108.0
C5A C6A H6A1 109.5
C5A C6A H6A2 109.5
H6A1 C6A H6A2 109.5
C5A C6A H6A3 109.5
H6A1 C6A H6A3 109.5
H6A2 C6A H6A3 109.5
N1A C1A' C2A' 110.3(14)
N1A C1A' H1A3 109.6
C2A' C1A' H1A3 109.6
N1A C1A' H1A4 109.6
C2A' C1A' H1A4 109.6
H1A3 C1A' H1A4 108.1
C1A' C2A' C3A' 106.6(17)
C1A' C2A' H2A3 110.4
C3A' C2A' H2A3 110.4
C1A' C2A' H2A4 110.4
C3A' C2A' H2A4 110.4
H2A3 C2A' H2A4 108.6
C4A' C3A' C2A' 120(2)
C4A' C3A' H3A3 107.3
C2A' C3A' H3A3 107.3
C4A' C3A' H3A4 107.3
C2A' C3A' H3A4 107.3
H3A3 C3A' H3A4 106.9
C5A' C4A' C3A' 124(3)
C5A' C4A' H4A3 106.4
C3A' C4A' H4A3 106.4
C5A' C4A' H4A4 106.4
C3A' C4A' H4A4 106.4
H4A3 C4A' H4A4 106.5
C4A' C5A' C6A' 110(2)
C4A' C5A' H5A3 109.6
C6A' C5A' H5A3 109.6
C4A' C5A' H5A4 109.6
C6A' C5A' H5A4 109.6
H5A3 C5A' H5A4 108.2
C5A' C6A' H6A4 109.5
C5A' C6A' H6A5 109.5
H6A4 C6A' H6A5 109.5
C5A' C6A' H6A6 109.5
H6A4 C6A' H6A6 109.5
H6A5 C6A' H6A6 109.5
C112 C111 N2 112.7(8)
C112 C111 H11D 109.1
N2 C111 H11D 109.1
C112 C111 H11E 109.1
N2 C111 H11E 109.1
H11D C111 H11E 107.8
C113 C112 C111 115.7(11)
C113 C112 H11F 108.4
C111 C112 H11F 108.4
C113 C112 H11G 108.4
C111 C112 H11G 108.4
H11F C112 H11G 107.4
C112 C113 C114 94.3(10)
C112 C113 H11H 112.9
C114 C113 H11H 112.9
C112 C113 H11I 112.9
C114 C113 H11I 112.9
H11H C113 H11I 110.3
C113 C114 H11A 109.5
C113 C114 H11B 109.5
H11A C114 H11B 109.5
C113 C114 H11C 109.5
H11A C114 H11C 109.5
H11B C114 H11C 109.5
C122 C121 N2 114.5(9)
C122 C121 H12D 108.6
N2 C121 H12D 108.6
C122 C121 H12E 108.6
N2 C121 H12E 108.6
H12D C121 H12E 107.6
C123 C122 C121 109.8(10)
C123 C122 H12F 109.7
C121 C122 H12F 109.7
C123 C122 H12G 109.7
C121 C122 H12G 109.7
H12F C122 H12G 108.2
C122 C123 C124 114.9(10)
C122 C123 H12H 108.5
C124 C123 H12H 108.5
C122 C123 H12I 108.5
C124 C123 H12I 108.5
H12H C123 H12I 107.5
C123 C124 H12A 109.5
C123 C124 H12B 109.5
H12A C124 H12B 109.5
C123 C124 H12C 109.5
H12A C124 H12C 109.5
H12B C124 H12C 109.5
N2 C131 C132 111.8(8)
N2 C131 H13D 109.2
C132 C131 H13D 109.2
N2 C131 H13E 109.2
C132 C131 H13E 109.2
H13D C131 H13E 107.9
C133 C132 C131 108.1(9)
C133 C132 H13F 110.1
C131 C132 H13F 110.1
C133 C132 H13G 110.1
C131 C132 H13G 110.1
H13F C132 H13G 108.4
C132 C133 C134 105.5(9)
C132 C133 H13H 110.6
C134 C133 H13H 110.6
C132 C133 H13I 110.6
C134 C133 H13I 110.6
H13H C133 H13I 108.8
C133 C134 H13A 109.5
C133 C134 H13B 109.5
H13A C134 H13B 109.5
C133 C134 H13C 109.5
H13A C134 H13C 109.5
H13B C134 H13C 109.5
N2 C141 C142 110.8(9)
N2 C141 H14D 109.5
C142 C141 H14D 109.5
N2 C141 H14E 109.5
C142 C141 H14E 109.5
H14D C141 H14E 108.1
C143 C142 C141 121.1(10)
C143 C142 H14F 107.1
C141 C142 H14F 107.1
C143 C142 H14G 107.1
C141 C142 H14G 107.1
H14F C142 H14G 106.8
C142 C143 C144 124.9(12)
C142 C143 H14H 106.1
C144 C143 H14H 106.1
C142 C143 H14I 106.1
C144 C143 H14I 106.1
H14H C143 H14I 106.3
C143 C144 H14A 109.5
C143 C144 H14B 109.5
H14A C144 H14B 109.5
C143 C144 H14C 109.5
H14A C144 H14C 109.5
H14B C144 H14C 109.5
N3 C211 C212 115.9(6)
N3 C211 H21D 108.3
C212 C211 H21D 108.3
N3 C211 H21E 108.3
C212 C211 H21E 108.3
H21D C211 H21E 107.4
C213 C212 C211 110.8(9)
C213 C212 H21F 109.5
C211 C212 H21F 109.5
C213 C212 H21G 109.5
C211 C212 H21G 109.5
H21F C212 H21G 108.1
C214 C213 C212 110.9(13)
C214 C213 H21H 109.5
C212 C213 H21H 109.5
C214 C213 H21I 109.5
C212 C213 H21I 109.5
H21H C213 H21I 108.0
C213 C214 H21A 109.5
C213 C214 H21B 109.5
H21A C214 H21B 109.5
C213 C214 H21C 109.5
H21A C214 H21C 109.5
H21B C214 H21C 109.5
C222 C221 N3 114.5(5)
C222 C221 H22D 108.6
N3 C221 H22D 108.6
C222 C221 H22E 108.6
N3 C221 H22E 108.6
H22D C221 H22E 107.6
C221 C222 C223 112.2(7)
C221 C222 H22F 109.2
C223 C222 H22F 109.2
C221 C222 H22G 109.2
C223 C222 H22G 109.2
H22F C222 H22G 107.9
C224 C223 C222 106.3(12)
C224 C223 H22H 110.5
C222 C223 H22H 110.5
C224 C223 H22I 110.5
C222 C223 H22I 110.5
H22H C223 H22I 108.7
C223 C224 H22A 109.5
C223 C224 H22B 109.5
H22A C224 H22B 109.5
C223 C224 H22C 109.5
H22A C224 H22C 109.5
H22B C224 H22C 109.5
C232 C231 N3 116.0(6)
C232 C231 H23D 108.3
N3 C231 H23D 108.3
C232 C231 H23E 108.3
N3 C231 H23E 108.3
H23D C231 H23E 107.4
C231 C232 C233 109.1(8)
C231 C232 H23F 109.9
C233 C232 H23F 109.9
C231 C232 H23G 109.9
C233 C232 H23G 109.9
H23F C232 H23G 108.3
C234 C233 C232 113.6(10)
C234 C233 H23H 108.8
C232 C233 H23H 108.8
C234 C233 H23I 108.8
C232 C233 H23I 108.8
H23H C233 H23I 107.7
C233 C234 H23A 109.5
C233 C234 H23B 109.5
H23A C234 H23B 109.5
C233 C234 H23C 109.5
H23A C234 H23C 109.5
H23B C234 H23C 109.5
C242 C241 N3 116.8(5)
C242 C241 H24D 108.1
N3 C241 H24D 108.1
C242 C241 H24E 108.1
N3 C241 H24E 108.1
H24D C241 H24E 107.3
C241 C242 C243 111.5(6)
C241 C242 H24F 109.3
C243 C242 H24F 109.3
C241 C242 H24G 109.3
C243 C242 H24G 109.3
H24F C242 H24G 108.0
C244 C243 C242 113.7(7)
C244 C243 H24H 108.8
C242 C243 H24H 108.8
C244 C243 H24I 108.8
C242 C243 H24I 108.8
H24H C243 H24I 107.7
C243 C244 H24A 109.5
C243 C244 H24B 109.5
H24A C244 H24B 109.5
C243 C244 H24C 109.5
H24A C244 H24C 109.5
H24B C244 H24C 109.5
C312 C311 N4 116.0(5)
C312 C311 H31D 108.3
N4 C311 H31D 108.3
C312 C311 H31E 108.3
N4 C311 H31E 108.3
H31D C311 H31E 107.4
C313 C312 C311 111.9(6)
C313 C312 H31F 109.2
C311 C312 H31F 109.2
C313 C312 H31G 109.2
C311 C312 H31G 109.2
H31F C312 H31G 107.9
C314 C313 C312 116.9(7)
C314 C313 H31H 108.1
C312 C313 H31H 108.1
C314 C313 H31I 108.1
C312 C313 H31I 108.1
H31H C313 H31I 107.3
C313 C314 H31A 109.5
C313 C314 H31B 109.5
H31A C314 H31B 109.5
C313 C314 H31C 109.5
H31A C314 H31C 109.5
H31B C314 H31C 109.5
C322 C321 N4 115.6(5)
C322 C321 H32D 108.4
N4 C321 H32D 108.4
C322 C321 H32E 108.4
N4 C321 H32E 108.4
H32D C321 H32E 107.4
C323 C322 C321 113.0(6)
C323 C322 H32F 109.0
C321 C322 H32F 109.0
C323 C322 H32G 109.0
C321 C322 H32G 109.0
H32F C322 H32G 107.8
C322 C323 C324 113.2(7)
C322 C323 H32H 108.9
C324 C323 H32H 108.9
C322 C323 H32I 108.9
C324 C323 H32I 108.9
H32H C323 H32I 107.8
C323 C324 H32A 109.5
C323 C324 H32B 109.5
H32A C324 H32B 109.5
C323 C324 H32C 109.5
H32A C324 H32C 109.5
H32B C324 H32C 109.5
C332 C331 N4 116.0(5)
C332 C331 H33D 108.3
N4 C331 H33D 108.3
C332 C331 H33E 108.3
N4 C331 H33E 108.3
H33D C331 H33E 107.4
C331 C332 C333 108.0(6)
C331 C332 H33F 110.1
C333 C332 H33F 110.1
C331 C332 H33G 110.1
C333 C332 H33G 110.1
H33F C332 H33G 108.4
C334 C333 C332 116.2(8)
C334 C333 H33H 108.2
C332 C333 H33H 108.2
C334 C333 H33I 108.2
C332 C333 H33I 108.2
H33H C333 H33I 107.4
C333 C334 H33A 109.5
C333 C334 H33B 109.5
H33A C334 H33B 109.5
C333 C334 H33C 109.5
H33A C334 H33C 109.5
H33B C334 H33C 109.5
C342 C341 N4 115.8(5)
C342 C341 H34D 108.3
N4 C341 H34D 108.3
C342 C341 H34E 108.3
N4 C341 H34E 108.3
H34D C341 H34E 107.4
C341 C342 C343 108.2(6)
C341 C342 H34F 110.1
C343 C342 H34F 110.1
C341 C342 H34G 110.1
C343 C342 H34G 110.1
H34F C342 H34G 108.4
C344 C343 C342 112.7(9)
C344 C343 H34H 109.1
C342 C343 H34H 109.1
C344 C343 H34I 109.1
C342 C343 H34I 109.1
H34H C343 H34I 107.8
C343 C344 H34A 109.5
C343 C344 H34B 109.5
H34A C344 H34B 109.5
C343 C344 H34C 109.5
H34A C344 H34C 109.5
H34B C344 H34C 109.5
C412 C411 N5 114.9(4)
C412 C411 H41D 108.5
N5 C411 H41D 108.5
C412 C411 H41E 108.5
N5 C411 H41E 108.5
H41D C411 H41E 107.5
C413 C412 C411 113.1(5)
C413 C412 H41F 109.0
C411 C412 H41F 109.0
C413 C412 H41G 109.0
C411 C412 H41G 109.0
H41F C412 H41G 107.8
C412 C413 C414 114.1(7)
C412 C413 H41H 108.7
C414 C413 H41H 108.7
C412 C413 H41I 108.7
C414 C413 H41I 108.7
H41H C413 H41I 107.6
C413 C414 H41A 109.5
C413 C414 H41B 109.5
H41A C414 H41B 109.5
C413 C414 H41C 109.5
H41A C414 H41C 109.5
H41B C414 H41C 109.5
C422 C421 N5 114.7(4)
C422 C421 H42D 108.6
N5 C421 H42D 108.6
C422 C421 H42E 108.6
N5 C421 H42E 108.6
H42D C421 H42E 107.6
C421 C422 C423 112.8(6)
C421 C422 H42F 109.0
C423 C422 H42F 109.0
C421 C422 H42G 109.0
C423 C422 H42G 109.0
H42F C422 H42G 107.8
C422 C423 C424 112.8(7)
C422 C423 H42H 109.0
C424 C423 H42H 109.0
C422 C423 H42I 109.0
C424 C423 H42I 109.0
H42H C423 H42I 107.8
C423 C424 H42A 109.5
C423 C424 H42B 109.5
H42A C424 H42B 109.5
C423 C424 H42C 109.5
H42A C424 H42C 109.5
H42B C424 H42C 109.5
C432 C431 N5 115.5(5)
C432 C431 H43D 108.4
N5 C431 H43D 108.4
C432 C431 H43E 108.4
N5 C431 H43E 108.4
H43D C431 H43E 107.5
C431 C432 C433 112.6(5)
C431 C432 H43F 109.1
C433 C432 H43F 109.1
C431 C432 H43G 109.1
C433 C432 H43G 109.1
H43F C432 H43G 107.8
C434 C433 C432 112.8(7)
C434 C433 H43H 109.0
C432 C433 H43H 109.0
C434 C433 H43I 109.0
C432 C433 H43I 109.0
H43H C433 H43I 107.8
C433 C434 H43A 109.5
C433 C434 H43B 109.5
H43A C434 H43B 109.5
C433 C434 H43C 109.5
H43A C434 H43C 109.5
H43B C434 H43C 109.5
C442 C441 N5 115.5(4)
C442 C441 H44D 108.4
N5 C441 H44D 108.4
C442 C441 H44E 108.4
N5 C441 H44E 108.4
H44D C441 H44E 107.5
C441 C442 C443 110.3(5)
C441 C442 H44F 109.6
C443 C442 H44F 109.6
C441 C442 H44G 109.6
C443 C442 H44G 109.6
H44F C442 H44G 108.1
C444 C443 C442 111.6(6)
C444 C443 H44H 109.3
C442 C443 H44H 109.3
C444 C443 H44I 109.3
C442 C443 H44I 109.3
H44H C443 H44I 108.0
C443 C444 H44A 109.5
C443 C444 H44B 109.5
H44A C444 H44B 109.5
C443 C444 H44C 109.5
H44A C444 H44C 109.5
H44B C444 H44C 109.5
C512 C511 N2 123.4(10)
C512 C511 H51A 106.5
N2 C511 H51A 106.5
C512 C511 H51B 106.5
N2 C511 H51B 106.5
H51A C511 H51B 106.5
C513 C512 C511 115.6(11)
C513 C512 H51C 108.4
C511 C512 H51C 108.4
C513 C512 H51D 108.4
C511 C512 H51D 108.4
H51C C512 H51D 107.4
C512 C513 C514 123.3(12)
C512 C513 H51E 106.5
C514 C513 H51E 106.5
C512 C513 H51F 106.5
C514 C513 H51F 106.5
H51E C513 H51F 106.5
C513 C514 H51G 109.5
C513 C514 H51H 109.5
H51G C514 H51H 109.5
C513 C514 H51I 109.5
H51G C514 H51I 109.5
H51H C514 H51I 109.5
C522 C521 N2 122.7(11)
C522 C521 H52A 106.7
N2 C521 H52A 106.7
C522 C521 H52B 106.7
N2 C521 H52B 106.7
H52A C521 H52B 106.6
C523 C522 C521 120.3(12)
C523 C522 H52C 107.3
C521 C522 H52C 107.3
C523 C522 H52D 107.3
C521 C522 H52D 107.3
H52C C522 H52D 106.9
C522 C523 C524 119.0(13)
C522 C523 H52E 107.6
C524 C523 H52E 107.6
C522 C523 H52F 107.6
C524 C523 H52F 107.6
H52E C523 H52F 107.0
C523 C524 H52G 109.5
C523 C524 H52H 109.5
H52G C524 H52H 109.5
C523 C524 H52I 109.5
H52G C524 H52I 109.5
H52H C524 H52I 109.5
C532 C531 N2 120.4(12)
C532 C531 H53A 107.2
N2 C531 H53A 107.2
C532 C531 H53B 107.2
N2 C531 H53B 107.2
H53A C531 H53B 106.9
C531 C532 C533 118.2(13)
C531 C532 H53C 107.8
C533 C532 H53C 107.8
C531 C532 H53D 107.8
C533 C532 H53D 107.8
H53C C532 H53D 107.1
C534 C533 C532 110.6(13)
C534 C533 H53E 109.5
C532 C533 H53E 109.5
C534 C533 H53F 109.5
C532 C533 H53F 109.5
H53E C533 H53F 108.1
C533 C534 H53G 109.5
C533 C534 H53H 109.5
H53G C534 H53H 109.5
C533 C534 H53I 109.5
H53G C534 H53I 109.5
H53H C534 H53I 109.5
C542 C541 N2 132.4(14)
C542 C541 H54A 104.1
N2 C541 H54A 104.1
C542 C541 H54B 104.1
N2 C541 H54B 104.1
H54A C541 H54B 105.5
C541 C542 C543 150.6(18)
C541 C542 H54C 99.0
C543 C542 H54C 99.0
C541 C542 H54D 99.0
C543 C542 H54D 99.0
H54C C542 H54D 103.9
C542 C543 C544 128.6(16)
C542 C543 H54E 105.1
C544 C543 H54E 105.1
C542 C543 H54F 105.1
C544 C543 H54F 105.1
H54E C543 H54F 105.9
C543 C544 H54G 109.5
C543 C544 H54H 109.5
H54G C544 H54H 109.5
C543 C544 H54I 109.5
H54G C544 H54I 109.5
H54H C544 H54I 109.5

loop_
_geom_bond_atom_site_label_1
_geom_bond_atom_site_label_2
_geom_bond_distance
Mo1A N1A 1.711(4)
Mo1A O9A 1.935(3)
Mo1A O7A 1.947(3)
Mo1A O8A 1.969(3)
Mo1A O10A 1.971(4)
Mo1A O1A 2.227(3)
Mo1 N1 1.709(4)
Mo1 O7 1.936(3)
Mo1 O8 1.944(3)
Mo1 O9 1.955(3)
Mo1 O10 1.973(3)
Mo1 O1 2.223(3)
Mo2A O2A 1.685(3)
Mo2A O12A 1.894(3)
Mo2A O7A 1.910(3)
Mo2A O15A 1.914(3)
Mo2A O11A 1.975(3)
Mo2A O1A 2.331(3)
Mo2 O2 1.682(3)
Mo2 O7 1.909(4)
Mo2 O12 1.917(3)
Mo2 O15 1.921(4)
Mo2 O11 1.959(3)
Mo2 O1 2.325(3)
Mo3A O3A 1.678(3)
Mo3A O8A 1.876(3)
Mo3A O11A 1.902(3)
Mo3A O16A 1.954(3)
Mo3A O13A 1.966(4)
Mo3A O1A 2.329(3)
Mo3 O3 1.680(3)
Mo3 O8 1.896(4)
Mo3 O11 1.904(3)
Mo3 O16 1.919(4)
Mo3 O13 1.957(3)
Mo3 O1 2.323(3)
Mo4A O4A 1.685(3)
Mo4A O14A 1.893(3)
Mo4A O17A 1.903(3)
Mo4A O9A 1.907(3)
Mo4A O12A 1.975(3)
Mo4A O1A 2.323(3)
Mo4 O4 1.677(3)
Mo4 O9 1.883(4)
Mo4 O14 1.912(3)
Mo4 O17 1.930(4)
Mo4 O12 1.960(3)
Mo4 O1 2.340(3)
Mo5 O5 1.687(3)
Mo5 O10 1.874(3)
Mo5 O13 1.914(3)
Mo5 O18 1.951(4)
Mo5 O14 1.951(3)
Mo5 O1 2.330(3)
Mo5A O5A 1.680(4)
Mo5A O10A 1.883(4)
Mo5A O13A 1.903(3)
Mo5A O18A 1.939(4)
Mo5A O14A 1.976(3)
Mo5A O1A 2.337(3)
Mo6A O6A 1.685(3)
Mo6A O16A 1.889(3)
Mo6A O18A 1.903(3)
Mo6A O15A 1.930(3)
Mo6A O17A 1.944(3)
Mo6A O1A 2.354(3)
Mo6 O6 1.681(4)
Mo6 O18 1.897(3)
Mo6 O17 1.904(3)
Mo6 O16 1.926(3)
Mo6 O15 1.936(4)
Mo6 O1 2.357(3)
N1 C1' 1.436(8)
N1 C1 1.438(6)
N1A C1A 1.454(8)
N1A C1A' 1.456(8)
N2 C541 1.451(11)
N2 C531 1.468(11)
N2 C131 1.508(10)
N2 C141 1.518(10)
N2 C521 1.554(11)
N2 C511 1.558(11)
N2 C121 1.562(11)
N2 C111 1.566(9)
N3 C231 1.511(8)
N3 C241 1.520(8)
N3 C221 1.524(9)
N3 C211 1.526(9)
N4 C341 1.516(8)
N4 C331 1.518(7)
N4 C311 1.519(7)
N4 C321 1.521(7)
N5 C421 1.513(7)
N5 C411 1.522(7)
N5 C441 1.530(6)
N5 C431 1.531(6)
C1 C2 1.481(16)
C1 H1A 0.9700
C1 H1B 0.9700
C2 C3 1.529(9)
C2 H2A 0.9700
C2 H2B 0.9700
C3 C4 1.544(9)
C3 H3A 0.9700
C3 H3B 0.9700
C4 C5 1.541(10)
C4 H4A 0.9700
C4 H4B 0.9700
C5 C6 1.565(10)
C5 H5A 0.9700
C5 H5B 0.9700
C6 H6A 0.9600
C6 H6B 0.9600
C6 H6C 0.9600
C1' C2' 1.470(16)
C1' H1'1 0.9700
C1' H1'2 0.9700
C2' C3' 1.531(15)
C2' H2'1 0.9700
C2' H2'2 0.9700
C3' C4' 1.490(17)
C3' H3'1 0.9700
C3' H3'2 0.9700
C4' C5' 1.482(18)
C4' H4'1 0.9700
C4' H4'2 0.9700
C5' C6' 1.51(2)
C5' H5'1 0.9700
C5' H5'2 0.9700
C6' H6'1 0.9600
C6' H6'2 0.9600
C6' H6'3 0.9600
C1A C2A 1.452(17)
C1A H1A1 0.9700
C1A H1A2 0.9700
C2A C3A 1.533(17)
C2A H2A1 0.9700
C2A H2A2 0.9700
C3A C4A 1.540(18)
C3A H3A1 0.9700
C3A H3A2 0.9700
C4A C5A 1.466(19)
C4A H4A1 0.9700
C4A H4A2 0.9700
C5A C6A 1.54(2)
C5A H5A1 0.9700
C5A H5A2 0.9700
C6A H6A1 0.9600
C6A H6A2 0.9600
C6A H6A3 0.9600
C1A' C2A' 1.483(17)
C1A' H1A3 0.9700
C1A' H1A4 0.9700
C2A' C3A' 1.574(17)
C2A' H2A3 0.9700
C2A' H2A4 0.9700
C3A' C4A' 1.534(18)
C3A' H3A3 0.9700
C3A' H3A4 0.9700
C4A' C5A' 1.494(19)
C4A' H4A3 0.9700
C4A' H4A4 0.9700
C5A' C6A' 1.54(2)
C5A' H5A3 0.9700
C5A' H5A4 0.9700
C6A' H6A4 0.9600
C6A' H6A5 0.9600
C6A' H6A6 0.9600
C111 C112 1.516(11)
C111 H11D 0.9700
C111 H11E 0.9700
C112 C113 1.446(13)
C112 H11F 0.9700
C112 H11G 0.9700
C113 C114 1.532(8)
C113 H11H 0.9700
C113 H11I 0.9700
C114 H11A 0.9600
C114 H11B 0.9600
C114 H11C 0.9600
C121 C122 1.552(12)
C121 H12D 0.9700
C121 H12E 0.9700
C122 C123 1.491(11)
C122 H12F 0.9700
C122 H12G 0.9700
C123 C124 1.498(8)
C123 H12H 0.9700
C123 H12I 0.9700
C124 H12A 0.9600
C124 H12B 0.9600
C124 H12C 0.9600
C131 C132 1.517(12)
C131 H13D 0.9700
C131 H13E 0.9700
C132 C133 1.506(12)
C132 H13F 0.9700
C132 H13G 0.9700
C133 C134 1.526(12)
C133 H13H 0.9700
C133 H13I 0.9700
C134 H13A 0.9600
C134 H13B 0.9600
C134 H13C 0.9600
C141 C142 1.534(11)
C141 H14D 0.9700
C141 H14E 0.9700
C142 C143 1.412(12)
C142 H14F 0.9700
C142 H14G 0.9700
C143 C144 1.452(12)
C143 H14H 0.9700
C143 H14I 0.9700
C144 H14A 0.9600
C144 H14B 0.9600
C144 H14C 0.9600
C211 C212 1.536(11)
C211 H21D 0.9700
C211 H21E 0.9700
C212 C213 1.514(13)
C212 H21F 0.9700
C212 H21G 0.9700
C213 C214 1.451(17)
C213 H21H 0.9700
C213 H21I 0.9700
C214 H21A 0.9600
C214 H21B 0.9600
C214 H21C 0.9600
C221 C222 1.490(10)
C221 H22D 0.9700
C221 H22E 0.9700
C222 C223 1.510(13)
C222 H22F 0.9700
C222 H22G 0.9700
C223 C224 1.457(16)
C223 H22H 0.9700
C223 H22I 0.9700
C224 H22A 0.9600
C224 H22B 0.9600
C224 H22C 0.9600
C231 C232 1.507(11)
C231 H23D 0.9700
C231 H23E 0.9700
C232 C233 1.515(11)
C232 H23F 0.9700
C232 H23G 0.9700
C233 C234 1.459(14)
C233 H23H 0.9700
C233 H23I 0.9700
C234 H23A 0.9600
C234 H23B 0.9600
C234 H23C 0.9600
C241 C242 1.508(10)
C241 H24D 0.9700
C241 H24E 0.9700
C242 C243 1.515(9)
C242 H24F 0.9700
C242 H24G 0.9700
C243 C244 1.459(10)
C243 H24H 0.9700
C243 H24I 0.9700
C244 H24A 0.9600
C244 H24B 0.9600
C244 H24C 0.9600
C311 C312 1.503(9)
C311 H31D 0.9700
C311 H31E 0.9700
C312 C313 1.486(9)
C312 H31F 0.9700
C312 H31G 0.9700
C313 C314 1.436(11)
C313 H31H 0.9700
C313 H31I 0.9700
C314 H31A 0.9600
C314 H31B 0.9600
C314 H31C 0.9600
C321 C322 1.497(9)
C321 H32D 0.9700
C321 H32E 0.9700
C322 C323 1.465(9)
C322 H32F 0.9700
C322 H32G 0.9700
C323 C324 1.508(11)
C323 H32H 0.9700
C323 H32I 0.9700
C324 H32A 0.9600
C324 H32B 0.9600
C324 H32C 0.9600
C331 C332 1.488(9)
C331 H33D 0.9700
C331 H33E 0.9700
C332 C333 1.554(11)
C332 H33F 0.9700
C332 H33G 0.9700
C333 C334 1.469(8)
C333 H33H 0.9700
C333 H33I 0.9700
C334 H33A 0.9600
C334 H33B 0.9600
C334 H33C 0.9600
C341 C342 1.498(9)
C341 H34D 0.9700
C341 H34E 0.9700
C342 C343 1.526(11)
C342 H34F 0.9700
C342 H34G 0.9700
C343 C344 1.473(9)
C343 H34H 0.9700
C343 H34I 0.9700
C344 H34A 0.9600
C344 H34B 0.9600
C344 H34C 0.9600
C411 C412 1.506(8)
C411 H41D 0.9700
C411 H41E 0.9700
C412 C413 1.487(9)
C412 H41F 0.9700
C412 H41G 0.9700
C413 C414 1.504(10)
C413 H41H 0.9700
C413 H41I 0.9700
C414 H41A 0.9600
C414 H41B 0.9600
C414 H41C 0.9600
C421 C422 1.503(8)
C421 H42D 0.9700
C421 H42E 0.9700
C422 C423 1.511(10)
C422 H42F 0.9700
C422 H42G 0.9700
C423 C424 1.514(10)
C423 H42H 0.9700
C423 H42I 0.9700
C424 H42A 0.9600
C424 H42B 0.9600
C424 H42C 0.9600
C431 C432 1.507(9)
C431 H43D 0.9700
C431 H43E 0.9700
C432 C433 1.509(8)
C432 H43F 0.9700
C432 H43G 0.9700
C433 C434 1.477(10)
C433 H43H 0.9700
C433 H43I 0.9700
C434 H43A 0.9600
C434 H43B 0.9600
C434 H43C 0.9600
C441 C442 1.516(8)
C441 H44D 0.9700
C441 H44E 0.9700
C442 C443 1.517(8)
C442 H44F 0.9700
C442 H44G 0.9700
C443 C444 1.514(9)
C443 H44H 0.9700
C443 H44I 0.9700
C444 H44A 0.9600
C444 H44B 0.9600
C444 H44C 0.9600
C511 C512 1.440(12)
C511 H51A 0.9700
C511 H51B 0.9700
C512 C513 1.427(12)
C512 H51C 0.9700
C512 H51D 0.9700
C513 C514 1.495(8)
C513 H51E 0.9700
C513 H51F 0.9700
C514 H51G 0.9600
C514 H51H 0.9600
C514 H51I 0.9600
C521 C522 1.442(13)
C521 H52A 0.9700
C521 H52B 0.9700
C522 C523 1.440(12)
C522 H52C 0.9700
C522 H52D 0.9700
C523 C524 1.450(13)
C523 H52E 0.9700
C523 H52F 0.9700
C524 H52G 0.9600
C524 H52H 0.9600
C524 H52I 0.9600
C531 C532 1.432(13)
C531 H53A 0.9700
C531 H53B 0.9700
C532 C533 1.468(13)
C532 H53C 0.9700
C532 H53D 0.9700
C533 C534 1.462(13)
C533 H53E 0.9700
C533 H53F 0.9700
C534 H53G 0.9600
C534 H53H 0.9600
C534 H53I 0.9600
C541 C542 1.364(12)
C541 H54A 0.9700
C541 H54B 0.9700
C542 C543 1.388(12)
C542 H54C 0.9700
C542 H54D 0.9700
C543 C544 1.488(14)
C543 H54E 0.9700
C543 H54F 0.9700
C544 H54G 0.9600
C544 H54H 0.9600
C544 H54I 0.9600
